data_1550046
loop_
_publ_author_name
'SU, Yanmin'
'Wang, Zhi'
'Zhuang, Gui-lin'
'Zhao, Quanqin'
'Wang, Xing-Po'
'Tung, Chen-Ho'
'Sun, Di'

_publ_section_title
;
 Unusual fcc-Structured Ag10 Kernel Trapped in Ag70 Nanocluster
;
_journal_name_full 'Chemical Science'
_journal_paper_doi 10.1039/C8SC03396J
_journal_year 2019
_chemical_formula_moiety 'C139 H287 Ag80 F48 Mo16 N5 O113 S52, C3 H7 N O'
_chemical_formula_sum 'C142 H294 Ag80 F48 Mo16 N6 O114 S52'
_chemical_formula_weight 16653.57
_space_group_crystal_system triclinic
_space_group_IT_number 2
_space_group_name_Hall '-P 1'
_space_group_name_H-M_alt 'P -1'
_symmetry_space_group_name_Hall '-P 1'
_symmetry_space_group_name_H-M 'P -1'
_atom_sites_solution_hydrogens mixed
_audit_creation_date 2018-03-27
_audit_creation_method
;
Olex2 1.2
(compiled 2017.08.10 svn.r3458 for OlexSys, GUI svn.r5381)
;
_audit_update_record
;
2018-06-19 deposited with the CCDC.
2018-10-15 downloaded from the CCDC.
;
_cell_angle_alpha 111.8795(11)
_cell_angle_beta 109.2284(11)
_cell_angle_gamma 92.0299(10)
_cell_formula_units_Z 1
_cell_length_a 21.9533(3)
_cell_length_b 22.1690(3)
_cell_length_c 22.9990(3)
_cell_measurement_reflns_used 51456
_cell_measurement_temperature 100.00(10)
_cell_measurement_theta_max 30.1730
_cell_measurement_theta_min 3.3520
_cell_volume 9646.4(3)
_computing_cell_refinement 'CrysAlisPro 1.171.39.30d (Rigaku OD, 2017)'
_computing_data_collection 'CrysAlisPro 1.171.39.30d (Rigaku OD, 2017)'
_computing_data_reduction 'CrysAlisPro 1.171.39.30d (Rigaku OD, 2017)'
_computing_molecular_graphics 'Olex2 (Dolomanov et al., 2009)'
_computing_publication_material 'Olex2 (Dolomanov et al., 2009)'
_computing_structure_refinement 'XL (Sheldrick, 2008)'
_diffrn_ambient_environment N~2~
_diffrn_ambient_temperature 100.00(10)
_diffrn_detector 'CCD plate'
_diffrn_detector_type HyPix
_diffrn_measured_fraction_theta_full 0.988
_diffrn_measured_fraction_theta_max 0.988
_diffrn_measurement_details
;
List of Runs (angles in degrees, time in seconds):

  # Type    Start    End  Width  t~exp~   \w     \q     \k     \f   Frames
#--------------------------------------------------------------------------
  1  \w    -67.00  27.00   0.50    7.00    --    8.83 -37.00 -60.00  188
  2  \w    -19.00  69.00   0.50    7.00    --   -7.73  37.00-155.00  176
  3  \w    -26.00  30.00   0.50    7.00    --   -7.73 -99.00  30.00  112
  4  \w    -26.00  46.00   0.50    7.00    --    8.83 -99.00  60.00  144
  5  \w    -83.00  11.00   0.50    7.00    --   -7.73 -37.00  48.00  188
;
_diffrn_measurement_device 'four-circle diffractometer'
_diffrn_measurement_device_type 'XtaLAB Synergy, Dualflex, HyPix'
_diffrn_measurement_method '\w scans'
_diffrn_orient_matrix_type 'CrysAlisPro convention (1999,Acta A55,543-557)'
_diffrn_orient_matrix_UB_11 0.0097503000
_diffrn_orient_matrix_UB_12 -0.0310779000
_diffrn_orient_matrix_UB_13 -0.0048736000
_diffrn_orient_matrix_UB_21 -0.0130877000
_diffrn_orient_matrix_UB_22 -0.0096054000
_diffrn_orient_matrix_UB_23 -0.0353521000
_diffrn_orient_matrix_UB_31 0.0306754000
_diffrn_orient_matrix_UB_32 0.0129339000
_diffrn_orient_matrix_UB_33 0.0014056000
_diffrn_radiation_monochromator mirror
_diffrn_radiation_probe x-ray
_diffrn_radiation_type MoK\a
_diffrn_radiation_wavelength 0.71073
_diffrn_reflns_av_R_equivalents 0.0391
_diffrn_reflns_av_unetI/netI 0.0442
_diffrn_reflns_Laue_measured_fraction_full 0.988
_diffrn_reflns_Laue_measured_fraction_max 0.988
_diffrn_reflns_limit_h_max 26
_diffrn_reflns_limit_h_min -26
_diffrn_reflns_limit_k_max 26
_diffrn_reflns_limit_k_min -26
_diffrn_reflns_limit_l_max 27
_diffrn_reflns_limit_l_min -27
_diffrn_reflns_number 100166
_diffrn_reflns_point_group_measured_fraction_full 0.988
_diffrn_reflns_point_group_measured_fraction_max 0.988
_diffrn_reflns_theta_full 25.123
_diffrn_reflns_theta_max 25.123
_diffrn_reflns_theta_min 2.261
_diffrn_source 'micro-focus sealed X-ray tube'
_diffrn_source_type 'PhotonJet (Mo) X-ray Source'
_exptl_absorpt_coefficient_mu 4.816
_exptl_absorpt_correction_T_max 1.00000
_exptl_absorpt_correction_T_min 0.54318
_exptl_absorpt_correction_type multi-scan
_exptl_absorpt_process_details
;
CrysAlisPro 1.171.39.30d (Rigaku Oxford Diffraction, 2017)
Empirical absorption correction using spherical harmonics,
 implemented in SCALE3 ABSPACK scaling algorithm.
;
_exptl_crystal_colour 'clear light red'
_exptl_crystal_colour_lustre clear
_exptl_crystal_colour_modifier light
_exptl_crystal_colour_primary red
_exptl_crystal_density_diffrn 2.867
_exptl_crystal_description block
_exptl_crystal_F_000 7796
_exptl_crystal_size_max 0.1
_exptl_crystal_size_mid 0.06
_exptl_crystal_size_min 0.05
_refine_diff_density_max 3.071
_refine_diff_density_min -2.423
_refine_diff_density_rms 0.211
_refine_ls_extinction_method none
_refine_ls_goodness_of_fit_ref 1.050
_refine_ls_hydrogen_treatment constr
_refine_ls_matrix_type full
_refine_ls_number_parameters 2248
_refine_ls_number_reflns 34057
_refine_ls_number_restraints 486
_refine_ls_restrained_S_all 1.058
_refine_ls_R_factor_all 0.0576
_refine_ls_R_factor_gt 0.0439
_refine_ls_shift/su_max 0.009
_refine_ls_shift/su_mean 0.000
_refine_ls_structure_factor_coef Fsqd
_refine_ls_weighting_details 'w=1/[\s^2^(Fo^2^)+(0.0607P)^2^+73.3388P] where P=(Fo^2^+2Fc^2^)/3'
_refine_ls_weighting_scheme calc
_refine_ls_wR_factor_gt 0.1137
_refine_ls_wR_factor_ref 0.1216
_reflns_Friedel_coverage 0.000
_reflns_number_gt 27886
_reflns_number_total 34057
_reflns_threshold_expression 'I > 2\s(I)'
_cod_data_source_file c8sc03396j2.cif
_cod_data_source_block Ag80b
_cod_original_cell_volume 9646.4(2)
_cod_database_code 1550046
_shelx_shelxl_version_number 2014/7
_chemical_oxdiff_formula AgS
_shelx_space_group_comment
;
The symmetry employed for this shelxl refinement is uniquely defined
by the following loop, which should always be used as a source of
symmetry information in preference to the above space-group names.
They are only intended as comments.
;
_shelx_estimated_absorpt_t_max 0.795
_shelx_estimated_absorpt_t_min 0.644
_reflns_odcompleteness_completeness 99.05
_reflns_odcompleteness_iscentric 1
_reflns_odcompleteness_theta 26.32
_olex2_refinement_description
;
1. Fixed Uiso
 At 1.2 times of:
  All C(H) groups
 At 1.5 times of:
  All C(H,H,H) groups
2. Restrained distances
 F16-C63
 1.45 with sigma of 0.01
 C63-F18
 1.45 with sigma of 0.01
 C63-F17
 1.45 with sigma of 0.01
 F17-F16
 2.35 with sigma of 0.01
 F16-F18
 2.35 with sigma of 0.01
 F18-F17
 2.35 with sigma of 0.01
 C4A-C5A
 2.35 with sigma of 0.01
 C6A-N3A = N3A-C4A
 1.45 with sigma of 0.01
 N3A-C5A
 1.45 with sigma of 0.01
 C6A-N3A
 1.45 with sigma of 0.01
 C12-C11
 1.55 with sigma of 0.01
 C11-C10
 1.55 with sigma of 0.01
 C12-C10
 2.35 with sigma of 0.01
 S23-C65
 1.85 with sigma of 0.01
 N3-C4
 1.45 with sigma of 0.01
 N3-C6
 1.45 with sigma of 0.01
 C44-C45
 1.55 with sigma of 0.01
 C44-C43
 1.55 with sigma of 0.01
 C43-C45
 2.35 with sigma of 0.01
 C50-C51
 1.55 with sigma of 0.01
 C51-C50
 1.55 with sigma of 0.01
 C50-C49
 1.55 with sigma of 0.01
 C51-C49
 2.35 with sigma of 0.01
 S8-C50
 1.85 with sigma of 0.01
 S8-C51
 2.75 with sigma of 0.01
 C49-S8
 2.75 with sigma of 0.01
 C65-F22
 1.45 with sigma of 0.01
 F23-C65
 1.45 with sigma of 0.01
 C65-F24
 1.45 with sigma of 0.01
 S23-F23
 2.75 with sigma of 0.01
 S23-F24
 2.75 with sigma of 0.01
 S23-F22
 2.75 with sigma of 0.01
 F23-F24
 2.35 with sigma of 0.01
 F23-F22
 2.35 with sigma of 0.01
 F22-F24
 2.35 with sigma of 0.01
 C69-N1
 1.45 with sigma of 0.01
 C26-C25
 1.55 with sigma of 0.01
 C27-C26
 1.55 with sigma of 0.01
 C25-C27
 2.35 with sigma of 0.01
 O47-S24
 1.45 with sigma of 0.01
3. Restrained planarity
 C4A, C5A, C6A, N3A, O57A
 with sigma of 0.01
4. Uiso/Uaniso restraints and constraints
C63 \\sim F16 \\sim F17 \\sim F18 \\sim O49 \\sim O50 \\sim O51 \\sim S26:
within 1.7A with sigma of 0.004 and sigma for terminal atoms of 0.008
C4 \\sim C5 \\sim C6 \\sim N3 \\sim O57: within 1.7A with sigma of 0.004 and
sigma for terminal atoms of 0.008
C4A \\sim C5A \\sim C6A \\sim N3A \\sim O57A: within 1.7A with sigma of 0.004
and sigma for terminal atoms of 0.008
C64 \\sim F13 \\sim F14 \\sim F15 \\sim O46 \\sim O47 \\sim O48 \\sim S24:
within 1.7A with sigma of 0.004 and sigma for terminal atoms of 0.008
C1A \\sim C2A \\sim C3A \\sim N2A \\sim O56A: within 1.7A with sigma of 0.004
and sigma for terminal atoms of 0.008
Ag2 \\sim Ag2A: within 1.7A with sigma of 0.004 and sigma for terminal atoms of
0.08
Ag6 \\sim Ag6A: within 1.7A with sigma of 0.004 and sigma for terminal atoms of
0.08
Ag5 \\sim Ag5A: within 1.7A with sigma of 0.004 and sigma for terminal atoms of
0.008
Ag7 \\sim Ag7A: within 1.7A with sigma of 0.004 and sigma for terminal atoms of
0.008
Ag4 \\sim Ag4A: within 1.7A with sigma of 0.004 and sigma for terminal atoms of
0.08
C65 \\sim F22 \\sim F23 \\sim F24 \\sim O52 \\sim O53 \\sim S23: within 1.7A
with sigma of 0.002 and sigma for terminal atoms of 0.004
S23: within 1.7A with sigma of 0.004 and sigma for terminal atoms of 0.008
C55 \\sim C56 \\sim C57 \\sim S5: within 1.7A with sigma of 0.004 and sigma for
terminal atoms of 0.08
C43 \\sim C44 \\sim C45 \\sim S6: within 1.7A with sigma of 0.004 and sigma for
terminal atoms of 0.008
C10 \\sim C11 \\sim C12 \\sim S10: within 1.7A with sigma of 0.002 and sigma
for terminal atoms of 0.004
C68 \\sim C69 \\sim C70 \\sim N1 \\sim O55: within 1.7A with sigma of 0.004 and
sigma for terminal atoms of 0.08
C49 \\sim C50 \\sim C51 \\sim S8: within 1.7A with sigma of 0.002 and sigma for
terminal atoms of 0.004
C1 \\sim C2 \\sim C3 \\sim N2 \\sim O56: within 1.7A with sigma of 0.001 and
sigma for terminal atoms of 0.004
C25 \\sim C26 \\sim C27 \\sim S13: within 1.7A with sigma of 0.004 and sigma
for terminal atoms of 0.008
C0AA \\sim F10 \\sim F11 \\sim F11A \\sim F12 \\sim F12A \\sim O31 \\sim O31A
\\sim O32 \\sim O33 \\sim S1 \\sim S1A: within 1.7A with sigma of 0.004 and
sigma for terminal atoms of 0.008
S1A \\sim S1 \\sim O32A \\sim O32 \\sim O31 \\sim O31A \\sim F10 \\sim F10A
\\sim F12A \\sim C0AA \\sim F11A \\sim F11 \\sim F12 \\sim O33 \\sim O33A:
within 1.7A with sigma of 0.002 and sigma for terminal atoms of 0.004
5. Others
 Sof(Ag2A)=1-FVAR(1)
 Sof(Ag2)=FVAR(1)
 Sof(Ag3A)=1-FVAR(2)
 Sof(Ag3)=FVAR(2)
 Sof(Ag5A)=Sof(Ag6A)=1-FVAR(3)
 Sof(Ag5)=Sof(Ag6)=FVAR(3)
 Sof(Ag1A)=1-FVAR(4)
 Sof(Ag1)=FVAR(4)
 Sof(Ag7A)=1-FVAR(5)
 Sof(Ag7)=FVAR(5)
 Sof(Ag4A)=1-FVAR(6)
 Sof(Ag4)=FVAR(6)
 Sof(S1A)=1-FVAR(7)
 Sof(S1)=FVAR(7)
 Fixed Sof: C1(0.5) H1A(0.5) H1B(0.5) H1C(0.5) C1A(0.5) H1AA(0.5) H1AB(0.5)
 H1AC(0.5) C2(0.5) H2A(0.5) H2B(0.5) H2C(0.5) C2A(0.5) H2AA(0.5) H2AB(0.5)
 H2AC(0.5) C3(0.5) H3(0.5) C3A(0.5) H3A(0.5) C4(0.5) H4A(0.5) H4B(0.5) H4C(0.5)
 C4A(0.5) H4AA(0.5) H4AB(0.5) H4AC(0.5) C5(0.5) H5A(0.5) H5B(0.5) H5C(0.5)
 C5A(0.5) H5AA(0.5) H5AB(0.5) H5AC(0.5) C6(0.5) H6(0.5) C6A(0.5) H6A(0.5)
 F10(0.5) F11(0.5) F11A(0.5) F12(0.6) F12A(0.4) N2(0.5) N2A(0.5) N3(0.5)
 N3A(0.5) O31(0.6) O31A(0.4) O32(0.5) O33(0.5) O56(0.5) O56A(0.5) O57(0.5)
 O57A(0.5) O32A(0.5) O33A(0.5) F10A(0.5)
6.a Riding coordinates:
 C1(H1A,H1B,H1C), C1A(H1AA,H1AB,H1AC), C2(H2A,H2B,H2C), C2A(H2AA,H2AB,H2AC),
 C4(H4A,H4B,H4C), C4A(H4AA,H4AB,H4AC), C5(H5A,H5B,H5C), C5A(H5AA,H5AB,H5AC),
 C7(H7A,H7B,H7C), C9(H9A,H9B,H9C), C10(H10A,H10B,H10C), C12(H12A,H12B,H12C),
 C13(H13A,H13B,H13C), C15(H15A,H15B,H15C), C16(H16A,H16B,H16C), C18(H18A,H18B,
 H18C), C19(H19A,H19B,H19C), C21(H21A,H21B,H21C), C22(H22A,H22B,H22C), C24(H24A,
 H24B,H24C), C25(H25A,H25B,H25C), C27(H27A,H27B,H27C), C28(H28A,H28B,H28C),
 C30(H30A,H30B,H30C), C31(H31A,H31B,H31C), C33(H33A,H33B,H33C), C34(H34A,H34B,
 H34C), C36(H36A,H36B,H36C), C37(H37A,H37B,H37C), C39(H39A,H39B,H39C), C40(H40A,
 H40B,H40C), C42(H42A,H42B,H42C), C45(H45A,H45B,H45C), C46(H46A,H46B,H46C),
 C48(H48A,H48B,H48C), C52(H52A,H52B,H52C), C54(H54A,H54B,H54C), C55(H55A,H55B,
 H55C), C57(H57A,H57B,H57C), C58(H58A,H58B,H58C), C60(H60A,H60B,H60C), C68(H68A,
 H68B,H68C), C69(H69A,H69B,H69C)
6.b Ternary CH refined with riding coordinates:
 C8(H8), C11(H11), C14(H14), C17(H17), C20(H20), C23(H23), C26(H26), C29(H29),
 C32(H32), C35(H35), C38(H38), C41(H41), C44(H44), C47(H47), C50(H50), C53(H53),
  C56(H56), C59(H59)
6.c Aromatic/amide H refined with riding coordinates:
 C3(H3), C3A(H3A), C6(H6), C6A(H6A), C70(H70)
6.d Idealised Me refined as rotating group:
 C43(H43A,H43B,H43C), C49(H49A,H49B,H49C), C51(H51A,H51B,H51C)
;
_olex2_submission_special_instructions 'No special instructions were received'
_oxdiff_exptl_absorpt_empirical_details
;
Empirical correction (ABSPACK) includes:
- Absorption correction using spherical harmonics
- Frame scaling
;
_oxdiff_exptl_absorpt_empirical_full_max 1.751
_oxdiff_exptl_absorpt_empirical_full_min 0.723

loop_
_space_group_symop_operation_xyz
'x, y, z'
'-x, -y, -z'

loop_
_atom_site_label
_atom_site_type_symbol
_atom_site_fract_x
_atom_site_fract_y
_atom_site_fract_z
_atom_site_U_iso_or_equiv
_atom_site_adp_type
_atom_site_occupancy
_atom_site_site_symmetry_order
_atom_site_calc_flag
_atom_site_refinement_flags_posn
_atom_site_refinement_flags_adp
_atom_site_refinement_flags_occupancy
_atom_site_disorder_assembly
_atom_site_disorder_group
Ag1 Ag -0.4438(5) 0.4564(3) -0.29398(13) 0.0439(12) Uani 0.70(4) 1 d . . P A 1
Ag1A Ag -0.4244(10) 0.4385(14) -0.2956(3) 0.051(3) Uani 0.30(4) 1 d . . P A 2
Ag2 Ag 0.22119(4) 0.36374(4) 0.00384(5) 0.0366(3) Uani 0.894(3) 1 d . U P B 1
Ag2A Ag 0.2004(4) 0.3737(3) -0.0354(5) 0.0379(19) Uani 0.106(3) 1 d . U P B 2
Ag3 Ag 0.34478(15) 0.3390(2) 0.0896(2) 0.0449(6) Uani 0.73(4) 1 d . . P B 1
Ag3A Ag 0.326(3) 0.3462(9) 0.0853(9) 0.069(6) Uani 0.27(4) 1 d . . P B 2
Ag4 Ag 0.45752(13) 0.70362(11) 0.30760(7) 0.0384(5) Uani 0.885(9) 1 d . U P C 1
Ag4A Ag 0.4821(10) 0.7216(7) 0.3132(5) 0.042(2) Uani 0.115(9) 1 d . U P C 2
Ag5 Ag 0.20320(8) 0.88304(10) 0.40554(7) 0.0751(5) Uani 0.860(3) 1 d . U P D 1
Ag5A Ag 0.2150(5) 0.8445(6) 0.3973(4) 0.0737(19) Uani 0.140(3) 1 d . U P D 2
Ag6 Ag 0.10272(7) 0.70043(5) 0.41960(5) 0.0437(3) Uani 0.860(3) 1 d . U P D 1
Ag6A Ag 0.0737(4) 0.7053(3) 0.4360(3) 0.0411(16) Uani 0.140(3) 1 d . U P D 2
Ag7 Ag 0.10166(8) 0.8127(2) -0.05332(8) 0.0391(5) Uani 0.853(13) 1 d . U P E 1
Ag7A Ag 0.0952(5) 0.7886(10) -0.0531(5) 0.0377(19) Uani 0.147(13) 1 d . U P E 2
Ag8 Ag 0.06090(4) 0.79079(4) 0.35109(4) 0.04005(17) Uani 1 1 d . . . . .
Ag9 Ag -0.01232(3) 0.65629(3) 0.29237(3) 0.03263(15) Uani 1 1 d . . . . .
Ag10 Ag -0.04245(3) 0.59523(3) 0.01984(3) 0.02084(12) Uani 1 1 d . . . . .
Ag11 Ag -0.02645(3) 0.58095(3) 0.13618(3) 0.02203(12) Uani 1 1 d . . . . .
Ag12 Ag -0.04142(3) 0.45372(3) 0.05399(3) 0.02242(12) Uani 1 1 d . . . . .
Ag13 Ag 0.06966(3) 0.54259(3) 0.07303(3) 0.01995(12) Uani 1 1 d . . . . .
Ag14 Ag 0.14144(3) 0.48575(3) -0.01363(3) 0.02361(13) Uani 1 1 d . . . . .
Ag15 Ag 0.40133(3) 0.50041(4) 0.14084(3) 0.03433(15) Uani 1 1 d . . . . .
Ag16 Ag 0.30236(3) 0.52176(3) 0.02049(3) 0.02645(13) Uani 1 1 d . . . . .
Ag17 Ag 0.41701(3) 0.62882(4) 0.13341(3) 0.03354(15) Uani 1 1 d . . . . .
Ag18 Ag 0.36800(3) 0.74664(4) 0.08766(4) 0.03856(16) Uani 1 1 d . . . . .
Ag19 Ag 0.38239(4) 0.78466(4) 0.24271(4) 0.04633(19) Uani 1 1 d . . . . .
Ag20 Ag 0.31469(4) 0.83264(5) 0.34054(6) 0.0636(3) Uani 1 1 d . . . . .
Ag21 Ag 0.24110(3) 0.83697(3) 0.20268(4) 0.03730(16) Uani 1 1 d . . . . .
Ag22 Ag 0.12814(4) 0.88933(4) 0.24208(4) 0.04158(17) Uani 1 1 d . . . . .
Ag23 Ag -0.00886(4) 0.85033(4) 0.24882(4) 0.04297(17) Uani 1 1 d . . . . .
Ag24 Ag -0.05598(3) 0.71427(4) 0.13497(3) 0.03710(16) Uani 1 1 d . . . . .
Ag25 Ag -0.07412(3) 0.74458(3) -0.01747(3) 0.02854(14) Uani 1 1 d . . . . .
Ag26 Ag 0.03852(3) 0.85278(3) 0.07244(4) 0.03442(15) Uani 1 1 d . . . . .
Ag27 Ag -0.01344(4) 0.71517(4) -0.16424(4) 0.04522(19) Uani 1 1 d . . . . .
Ag28 Ag 0.09553(3) 0.64349(3) -0.12434(3) 0.03032(14) Uani 1 1 d . . . . .
Ag29 Ag 0.24685(3) 0.66102(3) -0.02720(3) 0.02962(14) Uani 1 1 d . . . . .
Ag30 Ag 0.24762(3) 0.80371(3) 0.05533(3) 0.03223(15) Uani 1 1 d . . . . .
Ag31 Ag 0.01609(3) 0.50294(4) -0.25207(4) 0.03748(16) Uani 1 1 d . . . . .
Ag32 Ag -0.09924(3) 0.58450(4) -0.30793(3) 0.03935(17) Uani 1 1 d . . . . .
Ag33 Ag -0.10730(3) 0.45577(4) -0.41017(4) 0.04015(17) Uani 1 1 d . . . . .
Ag34 Ag -0.25316(4) 0.24149(4) -0.46077(4) 0.0505(2) Uani 1 1 d . . . . .
Ag35 Ag -0.24721(4) 0.39457(4) -0.44028(4) 0.04067(17) Uani 1 1 d . . . . .
Ag36 Ag -0.34448(5) 0.40273(5) -0.37893(5) 0.0599(2) Uani 1 1 d . . . . .
Ag37 Ag -0.24753(4) 0.53368(5) -0.31133(4) 0.04374(19) Uani 1 1 d . . . . .
Ag38 Ag -0.32324(4) 0.60754(4) -0.22415(4) 0.04156(17) Uani 1 1 d . . . . .
Ag39 Ag -0.18939(4) 0.69350(4) -0.16901(4) 0.04732(19) Uani 1 1 d . . . . .
Ag40 Ag 0.40149(4) 0.76488(6) 0.44038(5) 0.0654(3) Uani 1 1 d . . . . .
C0AA C -0.1993(7) 0.9374(7) 0.3049(8) 0.0762(19) Uani 1 1 d . U . . .
C1 C 0.1816(11) 0.8964(12) -0.1944(13) 0.055(3) Uani 0.5 1 d . U P E 1
H1A H 0.1407 0.8673 -0.2106 0.082 Uiso 0.5 1 d R . P E 1
H1B H 0.2148 0.8709 -0.2019 0.082 Uiso 0.5 1 d R . P E 1
H1C H 0.1767 0.9248 -0.2180 0.082 Uiso 0.5 1 d R . P E 1
C1A C 0.1193(13) 0.8431(13) -0.2686(14) 0.067(5) Uani 0.5 1 d . U P F 2
H1AA H 0.1393 0.8244 -0.3011 0.101 Uiso 0.5 1 d R . P F 2
H1AB H 0.1393 0.8326 -0.2304 0.101 Uiso 0.5 1 d R . P F 2
H1AC H 0.1255 0.8902 -0.2542 0.101 Uiso 0.5 1 d R . P F 2
C2 C 0.2533(11) 0.9901(12) -0.0956(14) 0.058(3) Uani 0.5 1 d . U P E 1
H2A H 0.2383 1.0239 -0.1104 0.087 Uiso 0.5 1 d R . P E 1
H2B H 0.2876 0.9744 -0.1113 0.087 Uiso 0.5 1 d R . P E 1
H2C H 0.2699 1.0080 -0.0472 0.087 Uiso 0.5 1 d R . P E 1
C2A C 0.0126(14) 0.8169(14) -0.3630(14) 0.070(5) Uani 0.5 1 d . U P F 2
H2AA H -0.0061 0.7726 -0.3961 0.105 Uiso 0.5 1 d R . P F 2
H2AB H 0.0415 0.8372 -0.3766 0.105 Uiso 0.5 1 d R . P F 2
H2AC H -0.0219 0.8418 -0.3592 0.105 Uiso 0.5 1 d R . P F 2
C3 C 0.1714(10) 0.9290(11) -0.0830(13) 0.048(2) Uani 0.5 1 d . U P E 1
H3 H 0.1809 0.9615 -0.0387 0.058 Uiso 0.5 1 calc R . P E 1
C3A C 0.0200(14) 0.7921(13) -0.2657(14) 0.063(4) Uani 0.5 1 d . U P F 2
H3A H -0.0260 0.7765 -0.2867 0.075 Uiso 0.5 1 calc R . P F 2
C4 C 0.1552(15) 1.1235(16) 0.4781(15) 0.100(6) Uani 0.5 1 d D U P D 1
H4A H 0.1706 1.1397 0.4512 0.149 Uiso 0.5 1 d R . P D 1
H4B H 0.1393 1.1578 0.5064 0.149 Uiso 0.5 1 d R . P D 1
H4C H 0.1203 1.0863 0.4492 0.149 Uiso 0.5 1 d R . P D 1
C4A C 0.1036(16) 1.0921(12) 0.4966(12) 0.126(8) Uani 0.5 1 d D U P G 2
H4AA H 0.1487 1.0930 0.5213 0.189 Uiso 0.5 1 d R . P G 2
H4AB H 0.0809 1.1066 0.5272 0.189 Uiso 0.5 1 d R . P G 2
H4AC H 0.1014 1.1209 0.4737 0.189 Uiso 0.5 1 d R . P G 2
C5 C 0.2607(17) 1.1507(17) 0.5800(15) 0.098(6) Uani 0.5 1 d . U P D 1
H5A H 0.2687 1.1373 0.6166 0.147 Uiso 0.5 1 d R . P D 1
H5B H 0.2485 1.1935 0.5923 0.147 Uiso 0.5 1 d R . P D 1
H5C H 0.2999 1.1526 0.5702 0.147 Uiso 0.5 1 d R . P D 1
C5A C 0.0060(12) 1.0141(17) 0.4323(15) 0.127(8) Uani 0.5 1 d D U P G 2
H5AA H -0.0172 1.0204 0.3922 0.191 Uiso 0.5 1 d R . P G 2
H5AB H -0.0014 1.0461 0.4699 0.191 Uiso 0.5 1 d R . P G 2
H5AC H -0.0096 0.9704 0.4265 0.191 Uiso 0.5 1 d R . P G 2
C6 C 0.2011(17) 1.0327(11) 0.5001(14) 0.089(4) Uani 0.5 1 d D U P D 1
H6 H 0.2347 1.0200 0.5293 0.106 Uiso 0.5 1 calc R . P D 1
C6A C 0.0995(15) 0.9677(11) 0.4117(10) 0.099(5) Uani 0.5 1 d D U P G 2
H6A H 0.1440 0.9666 0.4161 0.118 Uiso 0.5 1 calc R . P G 2
C7 C -0.3750(8) 0.2413(10) -0.6095(6) 0.101(6) Uani 1 1 d . . . . .
H7A H -0.3319 0.2566 -0.6059 0.152 Uiso 1 1 d R . . . .
H7B H -0.4056 0.2309 -0.6543 0.152 Uiso 1 1 d R . . . .
H7C H -0.3748 0.2025 -0.6002 0.152 Uiso 1 1 d R . . . .
C8 C -0.3949(6) 0.2937(7) -0.5602(5) 0.064(3) Uani 1 1 d . . . . .
H8 H -0.4413 0.2786 -0.5675 0.077 Uiso 1 1 calc R . . . .
C9 C -0.3912(11) 0.3537(13) -0.5700(11) 0.136(8) Uani 1 1 d . . . . .
H9A H -0.3750 0.3906 -0.5269 0.204 Uiso 1 1 d R . . . .
H9B H -0.4337 0.3577 -0.5964 0.204 Uiso 1 1 d R . . . .
H9C H -0.3616 0.3530 -0.5929 0.204 Uiso 1 1 d R . . . .
C10 C -0.4884(6) 0.5374(11) -0.4007(10) 0.123(5) Uani 1 1 d D U . . .
H10A H -0.4997 0.5171 -0.3746 0.184 Uiso 1 1 d R . . . .
H10B H -0.5198 0.5181 -0.4462 0.184 Uiso 1 1 d R . . . .
H10C H -0.4887 0.5840 -0.3814 0.184 Uiso 1 1 d R . . . .
C11 C -0.4207(7) 0.5267(9) -0.4003(9) 0.114(5) Uani 1 1 d D U . . .
H11 H -0.4252 0.4883 -0.4428 0.137 Uiso 1 1 calc R . . . .
C12 C -0.3911(7) 0.5885(10) -0.4012(10) 0.131(5) Uani 1 1 d D U . . .
H12A H -0.3977 0.6258 -0.3670 0.197 Uiso 1 1 d R . . . .
H12B H -0.4119 0.5899 -0.4444 0.197 Uiso 1 1 d R . . . .
H12C H -0.3449 0.5898 -0.3917 0.197 Uiso 1 1 d R . . . .
C13 C -0.3036(10) 0.7828(8) -0.2121(9) 0.101(6) Uani 1 1 d . . . . .
H13A H -0.2569 0.7970 -0.1924 0.151 Uiso 1 1 d R . . . .
H13B H -0.3241 0.8167 -0.2231 0.151 Uiso 1 1 d R . . . .
H13C H -0.3149 0.7430 -0.2523 0.151 Uiso 1 1 d R . . . .
C14 C -0.3284(7) 0.7694(6) -0.1643(7) 0.063(3) Uani 1 1 d . . . . .
H14 H -0.3750 0.7461 -0.1893 0.075 Uiso 1 1 calc R . . . .
C15 C -0.3254(9) 0.8306(7) -0.1050(9) 0.090(5) Uani 1 1 d . . . . .
H15A H -0.3378 0.8185 -0.0739 0.134 Uiso 1 1 d R . . . .
H15B H -0.3553 0.8567 -0.1208 0.134 Uiso 1 1 d R . . . .
H15C H -0.2817 0.8559 -0.0827 0.134 Uiso 1 1 d R . . . .
C16 C -0.1930(8) 0.8393(7) 0.0474(7) 0.074(4) Uani 1 1 d . . . . .
H16A H -0.1593 0.8504 0.0330 0.111 Uiso 1 1 d R . . . .
H16B H -0.2058 0.8790 0.0718 0.111 Uiso 1 1 d R . . . .
H16C H -0.2302 0.8112 0.0087 0.111 Uiso 1 1 d R . . . .
C17 C -0.1677(5) 0.8046(5) 0.0912(5) 0.043(2) Uani 1 1 d . . . . .
H17 H -0.1289 0.8351 0.1306 0.052 Uiso 1 1 calc R . . . .
C18 C -0.2143(6) 0.7856(6) 0.1187(6) 0.061(3) Uani 1 1 d . . . . .
H18A H -0.2556 0.7633 0.0825 0.091 Uiso 1 1 d R . . . .
H18B H -0.2206 0.8246 0.1512 0.091 Uiso 1 1 d R . . . .
H18C H -0.1969 0.7567 0.1399 0.091 Uiso 1 1 d R . . . .
C19 C -0.0268(6) 0.8925(6) -0.1153(7) 0.063(3) Uani 1 1 d . . . . .
H19A H 0.0179 0.9125 -0.0863 0.094 Uiso 1 1 d R . . . .
H19B H -0.0496 0.9249 -0.1270 0.094 Uiso 1 1 d R . . . .
H19C H -0.0277 0.8569 -0.1555 0.094 Uiso 1 1 d R . . . .
C20 C -0.0581(5) 0.8671(4) -0.0803(5) 0.036(2) Uani 1 1 d . . . . .
H20 H -0.1046 0.8468 -0.1108 0.044 Uiso 1 1 calc R . . . .
C21 C -0.0578(5) 0.9201(5) -0.0158(5) 0.050(3) Uani 1 1 d . . . . .
H21A H -0.0777 0.9002 0.0056 0.075 Uiso 1 1 d R . . . .
H21B H -0.0821 0.9525 -0.0256 0.075 Uiso 1 1 d R . . . .
H21C H -0.0134 0.9411 0.0137 0.075 Uiso 1 1 d R . . . .
C22 C -0.1721(6) 0.5698(8) -0.4812(6) 0.068(4) Uani 1 1 d . . . . .
H22A H -0.1399 0.6017 -0.4399 0.103 Uiso 1 1 d R . . . .
H22B H -0.1874 0.5897 -0.5127 0.103 Uiso 1 1 d R . . . .
H22C H -0.1527 0.5328 -0.4998 0.103 Uiso 1 1 d R . . . .
C23 C -0.2296(5) 0.5462(6) -0.4673(5) 0.049(3) Uani 1 1 d . . . . .
H23 H -0.2482 0.5860 -0.4474 0.058 Uiso 1 1 calc R . . . .
C24 C -0.2854(7) 0.4969(8) -0.5303(7) 0.089(5) Uani 1 1 d . . . . .
H24A H -0.2699 0.4570 -0.5493 0.134 Uiso 1 1 d R . . . .
H24B H -0.2999 0.5159 -0.5627 0.134 Uiso 1 1 d R . . . .
H24C H -0.3214 0.4870 -0.5184 0.134 Uiso 1 1 d R . . . .
C25 C 0.1135(7) 0.5879(8) -0.2949(8) 0.110(5) Uani 1 1 d D U . . .
H25A H 0.1399 0.5928 -0.2502 0.164 Uiso 1 1 d R . . . .
H25B H 0.1413 0.5967 -0.3165 0.164 Uiso 1 1 d R . . . .
H25C H 0.0891 0.5437 -0.3205 0.164 Uiso 1 1 d R . . . .
C26 C 0.0668(6) 0.6391(7) -0.2841(5) 0.082(3) Uani 1 1 d D U . . .
H26 H 0.0910 0.6858 -0.2602 0.099 Uiso 1 1 calc R . . . .
C27 C 0.0225(5) 0.6227(7) -0.3570(5) 0.075(3) Uani 1 1 d D U . . .
H27A H 0.0065 0.5760 -0.3810 0.113 Uiso 1 1 d R . . . .
H27B H 0.0467 0.6372 -0.3788 0.113 Uiso 1 1 d R . . . .
H27C H -0.0138 0.6455 -0.3565 0.113 Uiso 1 1 d R . . . .
C28 C 0.2602(6) 0.7118(6) -0.1501(6) 0.057(3) Uani 1 1 d . . . . .
H28A H 0.2924 0.7002 -0.1180 0.085 Uiso 1 1 d R . . . .
H28B H 0.2804 0.7254 -0.1755 0.085 Uiso 1 1 d R . . . .
H28C H 0.2259 0.6742 -0.1801 0.085 Uiso 1 1 d R . . . .
C29 C 0.2332(5) 0.7670(5) -0.1137(5) 0.041(2) Uani 1 1 d . . . . .
H29 H 0.2016 0.7811 -0.1467 0.049 Uiso 1 1 calc R . . . .
C30 C 0.2914(7) 0.8266(6) -0.0627(7) 0.073(4) Uani 1 1 d . . . . .
H30A H 0.2751 0.8620 -0.0363 0.110 Uiso 1 1 d R . . . .
H30B H 0.3110 0.8419 -0.0875 0.110 Uiso 1 1 d R . . . .
H30C H 0.3237 0.8122 -0.0334 0.110 Uiso 1 1 d R . . . .
C31 C 0.3928(7) 0.9264(7) 0.1285(7) 0.072(4) Uani 1 1 d . . . . .
H31A H 0.4140 0.8920 0.1080 0.109 Uiso 1 1 d R . . . .
H31B H 0.4181 0.9687 0.1416 0.109 Uiso 1 1 d R . . . .
H31C H 0.3497 0.9221 0.0968 0.109 Uiso 1 1 d R . . . .
C32 C 0.3868(6) 0.9208(6) 0.1881(6) 0.066(3) Uani 1 1 d . . . . .
H32 H 0.3608 0.9549 0.2046 0.079 Uiso 1 1 calc R . . . .
C33 C 0.4480(8) 0.9353(9) 0.2435(11) 0.128(8) Uani 1 1 d . . . . .
H33A H 0.4383 0.9373 0.2819 0.192 Uiso 1 1 d R . . . .
H33B H 0.4727 0.9770 0.2538 0.192 Uiso 1 1 d R . . . .
H33C H 0.4733 0.9012 0.2326 0.192 Uiso 1 1 d R . . . .
C34 C 0.4326(7) 0.6694(7) -0.0319(7) 0.070(4) Uani 1 1 d . . . . .
H34A H 0.4015 0.6979 -0.0387 0.105 Uiso 1 1 d R . . . .
H34B H 0.4517 0.6591 -0.0658 0.105 Uiso 1 1 d R . . . .
H34C H 0.4665 0.6913 0.0119 0.105 Uiso 1 1 d R . . . .
C35 C 0.3987(4) 0.6079(5) -0.0369(5) 0.035(2) Uani 1 1 d . . . . .
H35 H 0.4324 0.5815 -0.0235 0.042 Uiso 1 1 calc R . . . .
C36 C 0.3513(5) 0.5664(5) -0.1078(5) 0.044(2) Uani 1 1 d . . . . .
H36A H 0.3368 0.5235 -0.1111 0.066 Uiso 1 1 d R . . . .
H36B H 0.3727 0.5619 -0.1391 0.066 Uiso 1 1 d R . . . .
H36C H 0.3142 0.5875 -0.1182 0.066 Uiso 1 1 d R . . . .
C37 C 0.3278(4) 0.3685(5) -0.0988(4) 0.038(2) Uani 1 1 d . . . . .
H37A H 0.2910 0.3360 -0.1101 0.057 Uiso 1 1 d R . . . .
H37B H 0.3497 0.3513 -0.1299 0.057 Uiso 1 1 d R . . . .
H37C H 0.3129 0.4079 -0.1016 0.057 Uiso 1 1 d R . . . .
C38 C 0.3753(4) 0.3846(5) -0.0277(4) 0.0312(19) Uani 1 1 d . . . . .
H38 H 0.3892 0.3429 -0.0252 0.037 Uiso 1 1 calc R . . . .
C39 C 0.4349(5) 0.4331(7) -0.0083(6) 0.060(3) Uani 1 1 d . . . . .
H39A H 0.4221 0.4719 -0.0146 0.090 Uiso 1 1 d R . . . .
H39B H 0.4595 0.4135 -0.0358 0.090 Uiso 1 1 d R . . . .
H39C H 0.4614 0.4451 0.0383 0.090 Uiso 1 1 d R . . . .
C40 C 0.6022(7) 0.6626(12) 0.2980(10) 0.132(9) Uani 1 1 d . . . . .
H40A H 0.5964 0.6980 0.2833 0.197 Uiso 1 1 d R . . . .
H40B H 0.6474 0.6576 0.3100 0.197 Uiso 1 1 d R . . . .
H40C H 0.5899 0.6725 0.3364 0.197 Uiso 1 1 d R . . . .
C41 C 0.5614(4) 0.6007(6) 0.2447(5) 0.047(3) Uani 1 1 d . . . . .
H41 H 0.5716 0.5681 0.2655 0.057 Uiso 1 1 calc R . . . .
C42 C 0.5722(6) 0.5700(8) 0.1817(7) 0.073(4) Uani 1 1 d . . . . .
H42A H 0.5541 0.5236 0.1612 0.110 Uiso 1 1 d R . . . .
H42B H 0.6184 0.5758 0.1906 0.110 Uiso 1 1 d R . . . .
H42C H 0.5511 0.5900 0.1516 0.110 Uiso 1 1 d R . . . .
C43 C 0.5075(8) 0.9067(9) 0.4850(6) 0.120(5) Uani 1 1 d D U . . .
H43A H 0.4714 0.9283 0.4942 0.180 Uiso 1 1 calc GR . . . .
H43B H 0.5486 0.9389 0.5097 0.180 Uiso 1 1 calc GR . . . .
H43C H 0.5113 0.8703 0.4996 0.180 Uiso 1 1 calc GR . . . .
C44 C 0.4936(5) 0.8797(7) 0.4093(6) 0.079(3) Uani 1 1 d D U . . .
H44 H 0.4849 0.9142 0.3909 0.094 Uiso 1 1 calc R . . . .
C45 C 0.5578(6) 0.8553(8) 0.4079(8) 0.107(5) Uani 1 1 d D U . . .
H45A H 0.5645 0.8206 0.4235 0.161 Uiso 1 1 d R . . . .
H45B H 0.5942 0.8915 0.4352 0.161 Uiso 1 1 d R . . . .
H45C H 0.5546 0.8390 0.3618 0.161 Uiso 1 1 d R . . . .
C46 C 0.1974(8) 0.8576(7) 0.5893(6) 0.076(4) Uani 1 1 d . . . . .
H46A H 0.1834 0.8151 0.5873 0.114 Uiso 1 1 d R . . . .
H46B H 0.1983 0.8915 0.6306 0.114 Uiso 1 1 d R . . . .
H46C H 0.2405 0.8599 0.5877 0.114 Uiso 1 1 d R . . . .
C47 C 0.1518(5) 0.8673(5) 0.5311(5) 0.045(2) Uani 1 1 d . . . . .
H47 H 0.1642 0.9137 0.5372 0.054 Uiso 1 1 calc R . . . .
C48 C 0.0800(8) 0.8560(10) 0.5225(7) 0.116(7) Uani 1 1 d . . . . .
H48A H 0.0524 0.8504 0.4780 0.174 Uiso 1 1 d R . . . .
H48B H 0.0718 0.8935 0.5552 0.174 Uiso 1 1 d R . . . .
H48C H 0.0706 0.8171 0.5294 0.174 Uiso 1 1 d R . . . .
C49 C -0.0257(6) 0.5715(12) 0.4609(8) 0.141(6) Uani 1 1 d D U . . .
H49A H -0.0535 0.5278 0.4331 0.211 Uiso 1 1 calc GR . . . .
H49B H -0.0364 0.5928 0.5011 0.211 Uiso 1 1 calc GR . . . .
H49C H 0.0205 0.5667 0.4745 0.211 Uiso 1 1 calc GR . . . .
C50 C -0.0377(5) 0.6140(9) 0.4201(6) 0.146(6) Uani 1 1 d D U . . .
H50 H -0.0345 0.6618 0.4480 0.176 Uiso 1 1 calc R . . . .
C51 C -0.1072(4) 0.5800(14) 0.3685(8) 0.164(7) Uani 1 1 d D U . . .
H51A H -0.1098 0.5758 0.3237 0.246 Uiso 1 1 calc GR . . . .
H51B H -0.1390 0.6064 0.3815 0.246 Uiso 1 1 calc GR . . . .
H51C H -0.1170 0.5359 0.3672 0.246 Uiso 1 1 calc GR . . . .
C52 C -0.1653(5) 0.7069(6) 0.2591(7) 0.056(3) Uani 1 1 d . . . . .
H52A H -0.1811 0.6887 0.2108 0.083 Uiso 1 1 d R . . . .
H52B H -0.2012 0.7173 0.2738 0.083 Uiso 1 1 d R . . . .
H52C H -0.1452 0.6753 0.2748 0.083 Uiso 1 1 d R . . . .
C53 C -0.1148(4) 0.7698(5) 0.2875(5) 0.038(2) Uani 1 1 d . . . . .
H53 H -0.1357 0.8010 0.2684 0.046 Uiso 1 1 calc R . . . .
C54 C -0.0911(6) 0.8036(7) 0.3630(6) 0.062(3) Uani 1 1 d . . . . .
H54A H -0.0676 0.7757 0.3823 0.093 Uiso 1 1 d R . . . .
H54B H -0.1281 0.8118 0.3763 0.093 Uiso 1 1 d R . . . .
H54C H -0.0626 0.8448 0.3786 0.093 Uiso 1 1 d R . . . .
C55 C 0.3401(11) 0.9951(11) 0.3447(14) 0.151(9) Uani 1 1 d . U . . .
H55A H 0.3673 0.9659 0.3578 0.226 Uiso 1 1 d R . . . .
H55B H 0.3638 1.0397 0.3691 0.226 Uiso 1 1 d R . . . .
H55C H 0.3280 0.9830 0.2972 0.226 Uiso 1 1 d R . . . .
C56 C 0.2839(6) 0.9903(6) 0.3581(8) 0.069(4) Uani 1 1 d . U . . .
H56 H 0.3005 1.0040 0.4080 0.083 Uiso 1 1 calc R . . . .
C57 C 0.2405(8) 1.0375(6) 0.3470(8) 0.086(5) Uani 1 1 d . U . . .
H57A H 0.2127 1.0209 0.3002 0.129 Uiso 1 1 d R . . . .
H57B H 0.2668 1.0792 0.3597 0.129 Uiso 1 1 d R . . . .
H57C H 0.2141 1.0433 0.3740 0.129 Uiso 1 1 d R . . . .
C58 C -0.0473(6) 0.9956(7) 0.1698(7) 0.066(3) Uani 1 1 d . . . . .
H58A H -0.0551 0.9778 0.1225 0.099 Uiso 1 1 d R . . . .
H58B H -0.0486 1.0420 0.1854 0.099 Uiso 1 1 d R . . . .
H58C H -0.0804 0.9735 0.1773 0.099 Uiso 1 1 d R . . . .
C59 C 0.0184(6) 0.9852(6) 0.2070(6) 0.058(3) Uani 1 1 d . . . . .
H59 H 0.0500 1.0033 0.1921 0.070 Uiso 1 1 calc R . . . .
C60 C 0.0423(8) 1.0213(7) 0.2804(9) 0.093(5) Uani 1 1 d . . . . .
H60A H 0.0108 1.0099 0.2969 0.139 Uiso 1 1 d R . . . .
H60B H 0.0486 1.0681 0.2921 0.139 Uiso 1 1 d R . . . .
H60C H 0.0832 1.0095 0.3003 0.139 Uiso 1 1 d R . . . .
C61 C -0.2220(7) 0.3030(10) -0.6533(8) 0.074(4) Uani 1 1 d . . . . .
C62 C -0.1941(6) 0.7774(7) -0.3313(6) 0.058(3) Uani 1 1 d . . . . .
C63 C 0.5724(8) 0.3648(9) 0.2280(8) 0.203(6) Uani 1 1 d D U . . .
C64 C 0.6141(10) 0.7004(15) 0.5087(14) 0.129(4) Uani 1 1 d . U . . .
C65 C 0.3953(8) 0.9630(8) 0.6183(6) 0.317(8) Uiso 1 1 d D U . . .
C67 C 0.6105(6) 0.8039(7) 0.2067(8) 0.074(4) Uani 1 1 d . . . . .
C68 C 0.5074(10) 0.1657(10) 0.0155(14) 0.138(9) Uani 1 1 d . U . . .
H68A H 0.5279 0.1774 -0.0107 0.206 Uiso 1 1 d R . . . .
H68B H 0.5084 0.1202 0.0077 0.206 Uiso 1 1 d R . . . .
H68C H 0.5306 0.1930 0.0625 0.206 Uiso 1 1 d R . . . .
C69 C 0.3913(12) 0.1281(11) -0.0649(10) 0.168(11) Uani 1 1 d D U . . .
H69A H 0.3485 0.1391 -0.0705 0.252 Uiso 1 1 d R . . . .
H69B H 0.3915 0.0854 -0.0634 0.252 Uiso 1 1 d R . . . .
H69C H 0.4025 0.1273 -0.1022 0.252 Uiso 1 1 d R . . . .
C70 C 0.4275(9) 0.2323(9) 0.0277(10) 0.093(3) Uani 1 1 d . U . . .
H70 H 0.4629 0.2629 0.0657 0.112 Uiso 1 1 calc R . . . .
C71 C 0.2189(5) 1.0358(5) 0.1440(7) 0.058(3) Uani 1 1 d . . . . .
F1 F -0.1898(5) 0.3123(8) -0.6897(4) 0.149(6) Uani 1 1 d . . . . .
F2 F -0.2491(5) 0.2422(6) -0.6752(4) 0.104(3) Uani 1 1 d . . . . .
F3 F -0.2687(4) 0.3417(6) -0.6553(5) 0.104(3) Uani 1 1 d . . . . .
F4 F -0.1477(4) 0.8247(5) -0.3116(5) 0.093(3) Uani 1 1 d . . . . .
F5 F -0.2160(4) 0.7457(5) -0.3976(4) 0.086(2) Uani 1 1 d . . . . .
F6 F -0.2457(4) 0.8019(4) -0.3188(4) 0.077(2) Uani 1 1 d . . . . .
F7 F 0.1945(5) 1.0737(4) 0.1843(5) 0.090(3) Uani 1 1 d . . . . .
F8 F 0.2071(3) 1.0551(3) 0.0930(5) 0.078(2) Uani 1 1 d . . . . .
F9 F 0.2829(3) 1.0456(4) 0.1733(5) 0.102(3) Uani 1 1 d . . . . .
F10 F -0.2179(9) 0.8780(9) 0.2970(9) 0.072(3) Uani 0.5 1 d . U P H 2
F11 F -0.2437(8) 0.9787(8) 0.3044(9) 0.078(2) Uani 0.5 1 d . U P H 1
F11A F -0.2241(8) 0.9806(8) 0.3419(9) 0.078(2) Uani 0.5 1 d . U P H 2
F12 F -0.1603(6) 0.9500(6) 0.3754(7) 0.078(2) Uani 0.6 1 d . U P H 1
F12A F -0.2429(9) 0.9312(9) 0.2350(10) 0.078(2) Uani 0.4 1 d . U P H 2
F13 F 0.6405(5) 0.6482(8) 0.4871(7) 0.143(4) Uani 1 1 d . U . . .
F14 F 0.6324(6) 0.7187(8) 0.5732(8) 0.155(4) Uani 1 1 d . U . . .
F15 F 0.6417(5) 0.7424(8) 0.4959(7) 0.145(4) Uani 1 1 d . U . . .
F16 F 0.5711(7) 0.3043(9) 0.1727(7) 0.232(6) Uani 1 1 d D U . . .
F17 F 0.5842(7) 0.3494(9) 0.2854(7) 0.195(5) Uani 1 1 d D U . . .
F18 F 0.6301(7) 0.4103(8) 0.2423(9) 0.217(6) Uani 1 1 d D U . . .
F19 F 0.6475(4) 0.7810(6) 0.2478(6) 0.114(3) Uani 1 1 d . . . . .
F20 F 0.6334(4) 0.7930(5) 0.1604(5) 0.098(3) Uani 1 1 d . . . . .
F21 F 0.6167(5) 0.8676(5) 0.2410(6) 0.127(4) Uani 1 1 d . . . . .
F22 F 0.4622(7) 0.9506(13) 0.6310(9) 0.322(8) Uiso 1 1 d D U . . .
F23 F 0.3667(11) 0.9336(12) 0.6521(8) 0.317(8) Uiso 1 1 d D U . . .
F24 F 0.3981(12) 1.0338(7) 0.6492(8) 0.314(8) Uiso 1 1 d D U . . .
Mo1 Mo -0.17209(3) 0.51980(4) 0.15007(3) 0.02600(15) Uani 1 1 d . . . . .
Mo2 Mo -0.10374(3) 0.29167(3) -0.05800(3) 0.02094(14) Uani 1 1 d . . . . .
Mo3 Mo -0.12711(3) 0.28337(3) -0.20798(3) 0.02221(14) Uani 1 1 d . . . . .
Mo4 Mo -0.23412(3) 0.34540(3) -0.12152(3) 0.01969(14) Uani 1 1 d . . . . .
Mo5 Mo -0.26179(3) 0.33497(3) -0.27407(3) 0.02332(15) Uani 1 1 d . . . . .
Mo6 Mo -0.23225(3) 0.49255(3) -0.16680(3) 0.02034(14) Uani 1 1 d . . . . .
Mo7 Mo -0.10134(3) 0.57598(3) -0.15487(3) 0.02136(14) Uani 1 1 d . . . . .
Mo8 Mo -0.13488(3) 0.42344(3) -0.26460(3) 0.02009(14) Uani 1 1 d . . . . .
N1 N 0.4408(8) 0.1759(8) -0.0041(9) 0.097(3) Uani 1 1 d D U . . .
N2 N 0.2016(8) 0.9377(9) -0.1214(10) 0.050(2) Uani 0.5 1 d . U P E 1
N2A N 0.0484(11) 0.8157(10) -0.2987(11) 0.064(3) Uani 0.5 1 d . U P F 2
N3 N 0.2081(13) 1.1033(11) 0.5207(11) 0.092(4) Uani 0.5 1 d D U P D 1
N3A N 0.0760(12) 1.0246(10) 0.4476(8) 0.112(5) Uani 0.5 1 d D U P G 2
O1 O -0.1169(3) 0.2164(3) -0.0508(3) 0.0278(12) Uani 1 1 d . . . . .
O2 O -0.0210(3) 0.3034(3) -0.0497(3) 0.0271(12) Uani 1 1 d . . . . .
O3 O -0.1019(3) 0.3517(3) 0.0199(3) 0.0255(12) Uani 1 1 d . . . . .
O4 O -0.2111(2) 0.2785(3) -0.0961(3) 0.0239(11) Uani 1 1 d . . . . .
O5 O -0.1321(2) 0.3509(2) -0.1114(2) 0.0190(10) Uani 1 1 d . . . . .
O6 O -0.2188(2) 0.4120(3) -0.0446(3) 0.0232(11) Uani 1 1 d . . . . .
O7 O -0.3200(2) 0.3205(3) -0.1548(3) 0.0243(12) Uani 1 1 d . . . . .
O8 O -0.2337(2) 0.4037(3) -0.1695(3) 0.0205(11) Uani 1 1 d . . . . .
O9 O -0.1320(3) 0.2287(3) -0.1652(3) 0.0259(12) Uani 1 1 d . . . . .
O10 O -0.0431(3) 0.3129(3) -0.1804(3) 0.0272(12) Uani 1 1 d . . . . .
O11 O -0.2368(3) 0.2807(3) -0.2243(3) 0.0247(12) Uani 1 1 d . . . . .
O12 O -0.1439(3) 0.2222(3) -0.2872(3) 0.0317(13) Uani 1 1 d . . . . .
O13 O -0.2652(3) 0.2768(3) -0.3516(3) 0.0334(13) Uani 1 1 d . . . . .
O14 O -0.1608(3) 0.3763(3) -0.3515(3) 0.0289(13) Uani 1 1 d . . . . .
O15 O -0.3436(3) 0.3375(3) -0.2873(3) 0.0315(13) Uani 1 1 d . . . . .
O16 O -0.1557(2) 0.3527(3) -0.2379(3) 0.0219(11) Uani 1 1 d . . . . .
O17 O -0.2380(2) 0.4203(3) -0.2738(3) 0.0226(11) Uani 1 1 d . . . . .
O18 O -0.1305(2) 0.4858(2) -0.1605(2) 0.0181(10) Uani 1 1 d . . . . .
O19 O -0.2099(3) 0.5325(3) -0.0795(3) 0.0259(12) Uani 1 1 d . . . . .
O20 O -0.3161(3) 0.4898(3) -0.1969(3) 0.0269(12) Uani 1 1 d . . . . .
O21 O -0.2091(3) 0.5576(3) -0.1910(3) 0.0252(12) Uani 1 1 d . . . . .
O22 O -0.0949(3) 0.6204(3) -0.0715(3) 0.0266(12) Uani 1 1 d . . . . .
O23 O -0.0203(3) 0.5653(3) -0.1467(3) 0.0274(12) Uani 1 1 d . . . . .
O24 O -0.1128(3) 0.6366(3) -0.1902(3) 0.0285(12) Uani 1 1 d . . . . .
O25 O -0.0510(3) 0.4202(3) -0.2354(3) 0.0251(12) Uani 1 1 d . . . . .
O26 O -0.1338(3) 0.5063(3) -0.2624(3) 0.0235(11) Uani 1 1 d . . . . .
O27 O -0.2174(3) 0.5457(3) 0.2008(3) 0.0402(15) Uani 1 1 d . . . . .
O28 O -0.2050(3) 0.5412(3) 0.0801(3) 0.0320(13) Uani 1 1 d . . . . .
O29 O -0.1760(3) 0.4340(3) 0.1218(3) 0.0363(14) Uani 1 1 d . . . . .
O30 O -0.0882(3) 0.5600(3) 0.1982(3) 0.0312(13) Uani 1 1 d . . . . .
O31 O -0.1893(7) 0.9503(7) 0.2075(8) 0.067(2) Uani 0.6 1 d . U P H 1
O31A O -0.0891(11) 0.9650(11) 0.3772(12) 0.070(2) Uani 0.4 1 d . U P H 2
O32 O -0.1049(14) 0.9110(13) 0.2608(12) 0.0522(14) Uani 0.5 1 d . U P H 2
O33 O -0.1199(9) 1.0255(11) 0.3065(11) 0.055(2) Uani 0.5 1 d . U P H 2
O34 O -0.1199(4) 0.6962(5) -0.3148(6) 0.077(3) Uani 1 1 d . . . . .
O35 O -0.1514(5) 0.7612(4) -0.2220(4) 0.080(3) Uani 1 1 d . . . . .
O36 O -0.2272(4) 0.6714(4) -0.3163(4) 0.0522(18) Uani 1 1 d . . . . .
O37 O -0.1425(4) 0.4052(5) -0.5438(4) 0.062(2) Uani 1 1 d . . . . .
O38 O -0.1151(4) 0.2952(5) -0.5702(5) 0.078(3) Uani 1 1 d . . . . .
O39 O -0.2037(4) 0.3223(4) -0.5304(4) 0.062(2) Uani 1 1 d . . . . .
O40 O 0.1135(3) 0.9488(4) 0.0825(4) 0.058(2) Uani 1 1 d . . . . .
O41 O 0.2011(3) 0.9366(3) 0.1715(4) 0.0481(17) Uani 1 1 d . . . . .
O42 O 0.2119(5) 0.9163(4) 0.0649(5) 0.066(2) Uani 1 1 d . . . . .
O43 O 0.4913(4) 0.7961(4) 0.1292(4) 0.061(2) Uani 1 1 d . . . . .
O44 O 0.5071(5) 0.7780(7) 0.2294(6) 0.094(3) Uani 1 1 d . . . . .
O45 O 0.5254(4) 0.6960(4) 0.1376(5) 0.068(2) Uani 1 1 d . . . . .
O46 O 0.5051(5) 0.6328(7) 0.4899(6) 0.104(3) Uani 1 1 d . U . . .
O47 O 0.5106(6) 0.7466(6) 0.5002(6) 0.124(3) Uani 1 1 d D U . . .
O48 O 0.5037(6) 0.6648(8) 0.4052(6) 0.123(3) Uani 1 1 d . U . . .
O49 O 0.4579(6) 0.3532(7) 0.1947(9) 0.140(4) Uani 1 1 d . U . . .
O50 O 0.5038(7) 0.4179(7) 0.1563(7) 0.122(4) Uani 1 1 d . U . . .
O51 O 0.5201(6) 0.4615(6) 0.2745(7) 0.111(3) Uani 1 1 d . U . . .
O52 O 0.3787(9) 0.9722(9) 0.5029(9) 0.155(4) Uiso 1 1 d . U . D 1
O53 O 0.2826(8) 0.9508(9) 0.5265(9) 0.148(3) Uiso 1 1 d . U . D 1
O54 O 0.3405(7) 0.8646(8) 0.4953(8) 0.127(5) Uiso 1 1 d . . . D 1
O55 O 0.3753(6) 0.2509(5) 0.0149(6) 0.092(3) Uani 1 1 d . U . . .
O56 O 0.1315(6) 0.8789(7) -0.1052(8) 0.047(2) Uani 0.5 1 d . U P E 1
O56A O 0.0475(9) 0.7888(9) -0.2117(9) 0.065(4) Uani 0.5 1 d . U P F 2
O57 O 0.1650(11) 0.9903(10) 0.4577(9) 0.087(4) Uani 0.5 1 d . U P D 1
O57A O 0.0532(10) 0.9199(9) 0.3739(7) 0.083(5) Uani 0.5 1 d . U P G 2
S1 S -0.1419(3) 0.9584(2) 0.2728(3) 0.0523(11) Uani 0.607(7) 1 d . U P H 1
S1A S -0.1187(4) 0.9615(4) 0.3117(5) 0.0527(12) Uani 0.393(7) 1 d . U P H 2
S2 S -0.27935(14) 0.71470(13) -0.13193(14) 0.0448(6) Uani 1 1 d . . . . .
S3 S -0.13786(10) 0.72987(10) 0.04582(11) 0.0283(4) Uani 1 1 d . . . . .
S4 S 0.01964(12) 0.89533(11) 0.17801(12) 0.0371(5) Uani 1 1 d . . . . .
S5 S 0.23756(12) 0.90564(11) 0.32374(13) 0.0406(5) Uani 1 1 d . U . . .
S6 S 0.42615(10) 0.80726(11) 0.36469(11) 0.0330(5) Uani 1 1 d . U . . .
S7 S 0.15772(13) 0.81063(14) 0.45132(12) 0.0475(6) Uani 1 1 d . . . . .
S8 S 0.01819(11) 0.59908(13) 0.37267(11) 0.0367(5) Uani 1 1 d D U . . .
S9 S -0.04601(11) 0.74762(12) 0.25883(11) 0.0332(5) Uani 1 1 d . . . . .
S10 S -0.37103(11) 0.51102(13) -0.32939(11) 0.0353(5) Uani 1 1 d . U . . .
S11 S -0.34190(11) 0.30570(12) -0.47399(11) 0.0360(5) Uani 1 1 d . . . . .
S12 S -0.20014(10) 0.51207(11) -0.40336(11) 0.0309(5) Uani 1 1 d . . . . .
S13 S 0.01943(10) 0.61939(12) -0.23990(11) 0.0324(5) Uani 1 1 d . U . . .
S14 S 0.19092(10) 0.74385(11) -0.06604(11) 0.0298(4) Uani 1 1 d . . . . .
S15 S 0.35274(9) 0.62661(11) 0.02108(11) 0.0278(4) Uani 1 1 d . . . . .
S16 S 0.33281(10) 0.41781(11) 0.03181(11) 0.0284(4) Uani 1 1 d . . . . .
S17 S 0.47322(10) 0.60222(12) 0.23020(11) 0.0308(5) Uani 1 1 d . . . . .
S18 S 0.33802(11) 0.83964(11) 0.16520(12) 0.0335(5) Uani 1 1 d . . . . .
S19 S -0.01581(10) 0.80176(11) -0.06001(11) 0.0287(4) Uani 1 1 d . . . . .
S20 S -0.16438(14) 0.33595(17) -0.56463(13) 0.0522(7) Uani 1 1 d . . . . .
S21 S -0.17021(13) 0.71980(13) -0.29190(13) 0.0462(6) Uani 1 1 d . . . . .
S22 S 0.18251(12) 0.94886(12) 0.11149(14) 0.0415(6) Uani 1 1 d . . . . .
S23 S 0.3478(4) 0.9292(4) 0.5266(4) 0.145(2) Uiso 1 1 d D U . D 1
S24 S 0.5265(2) 0.6790(3) 0.4680(3) 0.1166(17) Uani 1 1 d D U . . .
S25 S 0.52424(12) 0.76407(16) 0.17201(16) 0.0532(7) Uani 1 1 d . . . . .
S26 S 0.5009(2) 0.3974(3) 0.2098(3) 0.0975(13) Uani 1 1 d . U . . .
O32A O -0.1015(14) 0.9064(13) 0.2730(12) 0.0520(14) Uani 0.5 1 d . U P H 1
O33A O -0.1027(9) 1.0221(11) 0.3201(11) 0.055(2) Uani 0.5 1 d . U P H 1
F10A F -0.2312(9) 0.8765(9) 0.2673(9) 0.074(2) Uani 0.5 1 d . U P H 1

loop_
_atom_site_aniso_label
_atom_site_aniso_U_11
_atom_site_aniso_U_22
_atom_site_aniso_U_33
_atom_site_aniso_U_23
_atom_site_aniso_U_13
_atom_site_aniso_U_12
Ag1 0.048(2) 0.0569(15) 0.0346(7) 0.0251(8) 0.0176(8) 0.0032(14)
Ag1A 0.041(4) 0.074(7) 0.0427(19) 0.028(2) 0.0181(19) -0.004(4)
Ag2 0.0326(4) 0.0273(4) 0.0450(6) 0.0054(4) 0.0194(4) 0.0009(3)
Ag2A 0.041(3) 0.027(3) 0.053(3) 0.010(3) 0.034(2) -0.001(2)
Ag3 0.044(2) 0.0624(19) 0.0524(10) 0.0388(13) 0.0278(9) 0.0229(10)
Ag3A 0.134(14) 0.034(4) 0.054(4) 0.015(2) 0.058(6) -0.007(6)
Ag4 0.0319(10) 0.0379(8) 0.0429(5) 0.0130(5) 0.0144(5) 0.0090(7)
Ag4A 0.037(4) 0.037(3) 0.048(3) 0.015(3) 0.017(3) 0.002(3)
Ag5 0.1084(10) 0.0681(11) 0.0456(7) 0.0154(7) 0.0347(6) 0.0043(8)
Ag5A 0.103(3) 0.072(4) 0.039(3) 0.016(3) 0.027(3) -0.005(3)
Ag6 0.0556(7) 0.0359(5) 0.0283(5) 0.0047(4) 0.0110(4) 0.0117(5)
Ag6A 0.052(3) 0.034(2) 0.027(2) 0.0078(19) 0.008(2) 0.012(2)
Ag7 0.0302(5) 0.0429(13) 0.0581(6) 0.0327(7) 0.0189(4) 0.0098(6)
Ag7A 0.037(3) 0.047(4) 0.043(2) 0.032(3) 0.0166(19) 0.011(3)
Ag8 0.0419(4) 0.0388(4) 0.0330(4) 0.0087(3) 0.0126(3) 0.0090(3)
Ag9 0.0363(3) 0.0331(4) 0.0263(3) 0.0074(3) 0.0139(3) 0.0104(3)
Ag10 0.0247(3) 0.0193(3) 0.0212(3) 0.0085(2) 0.0115(2) 0.0032(2)
Ag11 0.0259(3) 0.0217(3) 0.0208(3) 0.0077(2) 0.0125(2) 0.0042(2)
Ag12 0.0261(3) 0.0202(3) 0.0226(3) 0.0083(2) 0.0117(2) 0.0030(2)
Ag13 0.0234(3) 0.0184(3) 0.0206(3) 0.0081(2) 0.0111(2) 0.0023(2)
Ag14 0.0224(3) 0.0270(3) 0.0235(3) 0.0108(3) 0.0108(2) 0.0017(2)
Ag15 0.0382(4) 0.0339(4) 0.0315(3) 0.0140(3) 0.0129(3) 0.0049(3)
Ag16 0.0231(3) 0.0295(3) 0.0306(3) 0.0125(3) 0.0140(2) 0.0072(2)
Ag17 0.0322(3) 0.0366(4) 0.0341(4) 0.0198(3) 0.0091(3) 0.0030(3)
Ag18 0.0321(3) 0.0438(4) 0.0392(4) 0.0170(3) 0.0122(3) 0.0087(3)
Ag19 0.0512(4) 0.0419(4) 0.0337(4) 0.0157(3) 0.0017(3) -0.0036(3)
Ag20 0.0432(4) 0.0458(5) 0.1058(8) 0.0341(5) 0.0279(5) 0.0157(4)
Ag21 0.0336(3) 0.0229(3) 0.0494(4) 0.0066(3) 0.0181(3) -0.0013(3)
Ag22 0.0420(4) 0.0280(4) 0.0601(5) 0.0181(3) 0.0244(3) 0.0140(3)
Ag23 0.0456(4) 0.0444(4) 0.0466(4) 0.0208(4) 0.0235(3) 0.0107(3)
Ag24 0.0445(4) 0.0310(4) 0.0332(4) 0.0113(3) 0.0126(3) 0.0131(3)
Ag25 0.0330(3) 0.0233(3) 0.0332(3) 0.0123(3) 0.0161(3) 0.0053(3)
Ag26 0.0421(4) 0.0261(4) 0.0382(4) 0.0144(3) 0.0169(3) 0.0088(3)
Ag27 0.0382(4) 0.0303(4) 0.0537(5) 0.0090(3) 0.0096(3) 0.0098(3)
Ag28 0.0284(3) 0.0376(4) 0.0261(3) 0.0129(3) 0.0116(3) 0.0064(3)
Ag29 0.0268(3) 0.0345(4) 0.0304(3) 0.0165(3) 0.0100(3) 0.0077(3)
Ag30 0.0332(3) 0.0294(4) 0.0365(4) 0.0188(3) 0.0103(3) 0.0006(3)
Ag31 0.0376(4) 0.0373(4) 0.0476(4) 0.0190(3) 0.0263(3) 0.0049(3)
Ag32 0.0391(4) 0.0495(5) 0.0285(3) 0.0206(3) 0.0077(3) -0.0108(3)
Ag33 0.0368(4) 0.0537(5) 0.0418(4) 0.0269(4) 0.0201(3) 0.0097(3)
Ag34 0.0519(4) 0.0549(5) 0.0394(4) 0.0096(4) 0.0208(4) 0.0180(4)
Ag35 0.0429(4) 0.0396(4) 0.0357(4) 0.0143(3) 0.0119(3) -0.0010(3)
Ag36 0.0853(6) 0.0564(6) 0.0521(5) 0.0228(4) 0.0397(5) 0.0320(5)
Ag37 0.0403(4) 0.0750(6) 0.0307(4) 0.0300(4) 0.0200(3) 0.0238(4)
Ag38 0.0608(5) 0.0361(4) 0.0448(4) 0.0233(3) 0.0313(4) 0.0192(3)
Ag39 0.0593(5) 0.0431(5) 0.0604(5) 0.0318(4) 0.0340(4) 0.0208(4)
Ag40 0.0530(5) 0.0907(8) 0.0525(5) 0.0362(5) 0.0145(4) -0.0179(5)
C0AA 0.075(3) 0.054(3) 0.086(4) 0.008(3) 0.038(3) 0.015(3)
C1 0.052(6) 0.054(6) 0.084(7) 0.048(6) 0.032(5) 0.013(5)
C1A 0.090(9) 0.055(9) 0.086(10) 0.039(8) 0.055(8) 0.030(8)
C2 0.052(6) 0.053(6) 0.088(7) 0.043(6) 0.033(5) 0.013(5)
C2A 0.097(10) 0.057(9) 0.082(10) 0.035(8) 0.055(9) 0.030(8)
C3 0.047(4) 0.049(5) 0.082(6) 0.052(5) 0.034(4) 0.013(4)
C3A 0.088(8) 0.056(7) 0.078(8) 0.038(6) 0.058(7) 0.027(6)
C4 0.115(12) 0.082(11) 0.060(9) 0.000(9) 0.019(9) -0.011(10)
C4A 0.144(13) 0.092(11) 0.071(10) 0.006(9) -0.010(10) -0.022(11)
C5 0.111(12) 0.080(11) 0.056(9) -0.005(9) 0.015(9) -0.015(10)
C5A 0.142(13) 0.097(11) 0.070(10) 0.007(9) -0.014(10) -0.022(11)
C6 0.111(10) 0.075(8) 0.049(7) -0.001(6) 0.024(7) -0.018(7)
C6A 0.131(11) 0.072(8) 0.045(7) 0.021(6) -0.017(7) -0.022(8)
C7 0.085(10) 0.140(16) 0.032(7) -0.003(8) 0.009(7) 0.014(10)
C8 0.056(7) 0.093(10) 0.032(6) 0.027(6) -0.001(5) 0.004(6)
C9 0.143(18) 0.18(2) 0.115(16) 0.104(18) 0.031(14) 0.034(16)
C10 0.097(7) 0.200(13) 0.117(8) 0.122(10) 0.027(7) 0.039(8)
C11 0.095(7) 0.194(13) 0.110(8) 0.131(9) 0.027(7) 0.038(8)
C12 0.105(8) 0.201(13) 0.123(9) 0.123(10) 0.017(7) 0.035(8)
C13 0.184(18) 0.064(10) 0.135(15) 0.077(11) 0.110(14) 0.073(11)
C14 0.094(9) 0.045(7) 0.071(8) 0.033(6) 0.044(7) 0.032(7)
C15 0.128(13) 0.057(9) 0.124(14) 0.045(9) 0.083(12) 0.039(9)
C16 0.100(10) 0.066(9) 0.075(9) 0.038(8) 0.044(8) 0.051(8)
C17 0.033(5) 0.042(6) 0.051(6) 0.011(5) 0.019(4) 0.016(4)
C18 0.048(6) 0.056(7) 0.070(8) 0.007(6) 0.031(6) 0.016(5)
C19 0.083(8) 0.055(7) 0.096(10) 0.056(7) 0.057(8) 0.034(6)
C20 0.042(5) 0.024(5) 0.048(6) 0.022(4) 0.013(4) 0.010(4)
C21 0.056(6) 0.026(5) 0.050(6) 0.005(5) 0.008(5) 0.020(5)
C22 0.070(8) 0.105(11) 0.055(7) 0.056(8) 0.026(6) 0.010(7)
C23 0.049(6) 0.065(7) 0.036(5) 0.032(5) 0.009(4) 0.002(5)
C24 0.089(10) 0.104(12) 0.055(8) 0.048(9) -0.014(7) 0.010(9)
C25 0.097(8) 0.132(10) 0.081(7) 0.018(7) 0.043(6) -0.026(7)
C26 0.082(6) 0.117(9) 0.054(5) 0.035(6) 0.039(5) -0.031(6)
C27 0.084(7) 0.111(9) 0.044(5) 0.043(6) 0.031(5) -0.021(6)
C28 0.075(8) 0.062(8) 0.053(7) 0.029(6) 0.041(6) 0.019(6)
C29 0.042(5) 0.058(7) 0.046(6) 0.040(5) 0.023(4) 0.014(5)
C30 0.102(10) 0.055(8) 0.084(9) 0.030(7) 0.061(8) -0.013(7)
C31 0.073(8) 0.054(8) 0.096(10) 0.039(8) 0.031(7) -0.017(6)
C32 0.073(8) 0.048(7) 0.063(8) 0.020(6) 0.014(6) -0.024(6)
C33 0.081(11) 0.082(12) 0.154(19) 0.045(13) -0.030(11) -0.017(9)
C34 0.072(8) 0.075(9) 0.068(8) 0.025(7) 0.038(7) -0.012(7)
C35 0.027(4) 0.044(6) 0.050(6) 0.027(5) 0.024(4) 0.012(4)
C36 0.035(5) 0.051(6) 0.047(6) 0.017(5) 0.021(4) 0.009(4)
C37 0.036(5) 0.047(6) 0.031(5) 0.012(4) 0.016(4) 0.007(4)
C38 0.035(4) 0.037(5) 0.034(5) 0.015(4) 0.026(4) 0.020(4)
C39 0.036(5) 0.095(10) 0.044(6) 0.020(6) 0.018(5) 0.002(6)
C40 0.045(8) 0.20(2) 0.117(15) 0.026(16) 0.030(9) 0.010(11)
C41 0.025(5) 0.074(8) 0.041(6) 0.021(5) 0.014(4) 0.015(5)
C42 0.057(7) 0.112(12) 0.075(9) 0.047(9) 0.042(7) 0.049(8)
C43 0.104(8) 0.091(8) 0.099(8) -0.008(7) 0.017(7) -0.050(7)
C44 0.067(6) 0.061(7) 0.080(7) 0.009(6) 0.022(6) -0.035(5)
C45 0.072(7) 0.079(8) 0.113(9) -0.006(7) 0.019(7) -0.029(6)
C46 0.116(11) 0.056(8) 0.034(6) 0.000(6) 0.021(7) 0.028(8)
C47 0.061(6) 0.035(6) 0.027(5) -0.002(4) 0.019(4) 0.004(5)
C48 0.096(11) 0.146(17) 0.050(8) -0.027(10) 0.037(8) 0.021(11)
C49 0.063(6) 0.32(2) 0.104(8) 0.141(11) 0.053(6) 0.032(9)
C50 0.068(6) 0.33(2) 0.107(8) 0.139(11) 0.052(6) 0.033(9)
C51 0.080(6) 0.34(2) 0.119(9) 0.130(12) 0.044(7) 0.035(9)
C52 0.045(6) 0.054(7) 0.079(8) 0.025(6) 0.037(6) 0.018(5)
C53 0.034(5) 0.038(5) 0.041(5) 0.010(4) 0.019(4) 0.010(4)
C54 0.062(7) 0.073(9) 0.045(6) 0.006(6) 0.033(6) 0.019(6)
C55 0.118(16) 0.085(14) 0.21(3) 0.038(16) 0.050(17) -0.021(12)
C56 0.060(7) 0.027(6) 0.102(10) 0.006(6) 0.032(7) 0.000(5)
C57 0.112(12) 0.034(7) 0.094(11) 0.015(7) 0.028(9) 0.007(7)
C58 0.082(9) 0.062(8) 0.078(9) 0.041(7) 0.041(7) 0.048(7)
C59 0.074(8) 0.039(6) 0.058(7) 0.015(6) 0.023(6) 0.030(6)
C60 0.087(10) 0.040(8) 0.137(15) 0.021(9) 0.043(10) 0.010(7)
C61 0.068(8) 0.120(14) 0.066(9) 0.057(10) 0.040(7) 0.031(9)
C62 0.061(7) 0.069(8) 0.050(7) 0.036(6) 0.015(6) 0.014(6)
C63 0.162(8) 0.322(14) 0.278(13) 0.233(12) 0.128(9) 0.161(9)
C64 0.083(6) 0.200(9) 0.166(8) 0.129(8) 0.061(6) 0.024(6)
C67 0.045(7) 0.061(9) 0.091(10) 0.007(8) 0.024(7) -0.001(6)
C68 0.143(16) 0.097(14) 0.27(3) 0.103(17) 0.165(19) 0.058(12)
C69 0.29(3) 0.16(2) 0.16(2) 0.101(19) 0.15(2) 0.14(2)
C70 0.114(6) 0.088(6) 0.141(7) 0.072(6) 0.092(6) 0.059(5)
C71 0.046(6) 0.026(6) 0.097(10) 0.031(6) 0.015(6) 0.005(5)
F1 0.102(7) 0.311(18) 0.056(5) 0.085(8) 0.043(5) 0.027(9)
F2 0.119(7) 0.103(8) 0.052(5) 0.007(5) 0.016(5) 0.016(6)
F3 0.057(5) 0.169(10) 0.092(6) 0.074(7) 0.010(4) 0.031(5)
F4 0.077(5) 0.098(6) 0.127(7) 0.092(6) 0.014(5) 0.001(5)
F5 0.103(6) 0.122(7) 0.050(4) 0.055(5) 0.022(4) 0.032(5)
F6 0.093(5) 0.069(5) 0.087(5) 0.048(4) 0.033(4) 0.035(4)
F7 0.109(6) 0.031(4) 0.108(7) 0.015(4) 0.029(5) 0.011(4)
F8 0.062(4) 0.042(4) 0.135(7) 0.056(5) 0.018(4) 0.003(3)
F9 0.046(4) 0.054(5) 0.181(9) 0.071(6) -0.011(5) -0.014(3)
F10 0.074(4) 0.051(3) 0.086(5) 0.012(4) 0.040(4) 0.011(3)
F11 0.075(4) 0.055(3) 0.087(4) 0.006(4) 0.036(4) 0.018(3)
F11A 0.077(4) 0.057(3) 0.086(4) 0.006(4) 0.040(4) 0.017(3)
F12 0.080(4) 0.058(3) 0.084(4) 0.010(3) 0.037(3) 0.013(3)
F12A 0.077(4) 0.054(3) 0.086(4) 0.007(3) 0.034(3) 0.016(3)
F13 0.088(6) 0.197(10) 0.191(9) 0.114(8) 0.066(6) 0.053(6)
F14 0.094(6) 0.222(10) 0.159(8) 0.106(8) 0.027(6) 0.008(6)
F15 0.091(6) 0.202(10) 0.189(9) 0.119(8) 0.064(6) 0.012(6)
F16 0.171(9) 0.332(15) 0.296(14) 0.202(13) 0.110(10) 0.179(10)
F17 0.174(9) 0.320(15) 0.261(13) 0.241(12) 0.135(9) 0.159(10)
F18 0.157(9) 0.338(15) 0.297(14) 0.223(13) 0.138(10) 0.142(10)
F19 0.057(5) 0.121(8) 0.119(8) 0.042(7) -0.011(5) -0.006(5)
F20 0.059(5) 0.108(7) 0.146(8) 0.051(6) 0.063(5) 0.002(4)
F21 0.082(6) 0.058(6) 0.170(10) -0.017(6) 0.038(6) -0.021(5)
Mo1 0.0229(3) 0.0320(4) 0.0246(4) 0.0085(3) 0.0140(3) 0.0055(3)
Mo2 0.0226(3) 0.0172(3) 0.0241(3) 0.0084(3) 0.0101(3) 0.0015(3)
Mo3 0.0279(3) 0.0169(3) 0.0238(3) 0.0061(3) 0.0147(3) 0.0032(3)
Mo4 0.0206(3) 0.0199(3) 0.0221(3) 0.0095(3) 0.0112(3) 0.0013(3)
Mo5 0.0229(3) 0.0249(4) 0.0196(3) 0.0066(3) 0.0082(3) -0.0019(3)
Mo6 0.0242(3) 0.0217(3) 0.0209(3) 0.0106(3) 0.0129(3) 0.0059(3)
Mo7 0.0273(3) 0.0197(3) 0.0196(3) 0.0095(3) 0.0104(3) 0.0018(3)
Mo8 0.0226(3) 0.0220(3) 0.0179(3) 0.0075(3) 0.0111(3) 0.0023(3)
N1 0.119(7) 0.088(6) 0.144(8) 0.070(6) 0.091(6) 0.057(5)
N2 0.048(4) 0.050(5) 0.083(6) 0.051(5) 0.034(4) 0.013(4)
N2A 0.089(8) 0.055(7) 0.081(8) 0.037(6) 0.059(7) 0.028(6)
N3 0.112(10) 0.077(8) 0.052(7) -0.002(6) 0.022(7) -0.015(7)
N3A 0.136(11) 0.083(8) 0.058(7) 0.013(6) -0.016(7) -0.022(8)
O1 0.033(3) 0.020(3) 0.037(3) 0.015(3) 0.017(3) 0.004(2)
O2 0.024(3) 0.025(3) 0.032(3) 0.012(3) 0.010(2) 0.003(2)
O3 0.036(3) 0.018(3) 0.023(3) 0.006(2) 0.013(2) 0.000(2)
O4 0.026(3) 0.022(3) 0.029(3) 0.013(2) 0.013(2) 0.000(2)
O5 0.023(3) 0.016(3) 0.018(3) 0.005(2) 0.010(2) 0.001(2)
O6 0.021(3) 0.028(3) 0.023(3) 0.010(2) 0.012(2) 0.002(2)
O7 0.023(3) 0.029(3) 0.025(3) 0.012(2) 0.013(2) 0.003(2)
O8 0.024(3) 0.019(3) 0.023(3) 0.008(2) 0.013(2) 0.002(2)
O9 0.030(3) 0.015(3) 0.030(3) 0.004(2) 0.014(2) 0.001(2)
O10 0.032(3) 0.019(3) 0.032(3) 0.006(2) 0.019(2) 0.003(2)
O11 0.030(3) 0.018(3) 0.024(3) 0.005(2) 0.011(2) -0.003(2)
O12 0.045(3) 0.019(3) 0.032(3) 0.004(3) 0.022(3) 0.008(3)
O13 0.035(3) 0.037(4) 0.026(3) 0.012(3) 0.010(2) 0.001(3)
O14 0.038(3) 0.033(3) 0.023(3) 0.012(3) 0.018(2) 0.007(3)
O15 0.028(3) 0.035(3) 0.028(3) 0.010(3) 0.011(2) -0.002(2)
O16 0.022(3) 0.020(3) 0.023(3) 0.008(2) 0.009(2) -0.002(2)
O17 0.026(3) 0.025(3) 0.020(3) 0.011(2) 0.011(2) 0.001(2)
O18 0.024(3) 0.017(3) 0.017(2) 0.009(2) 0.009(2) 0.003(2)
O19 0.035(3) 0.027(3) 0.025(3) 0.015(3) 0.017(2) 0.010(2)
O20 0.027(3) 0.032(3) 0.028(3) 0.017(3) 0.013(2) 0.009(2)
O21 0.029(3) 0.029(3) 0.024(3) 0.016(3) 0.012(2) 0.009(2)
O22 0.038(3) 0.017(3) 0.025(3) 0.010(2) 0.011(2) 0.001(2)
O23 0.027(3) 0.026(3) 0.027(3) 0.009(3) 0.011(2) -0.002(2)
O24 0.040(3) 0.023(3) 0.026(3) 0.012(2) 0.014(2) -0.001(2)
O25 0.026(3) 0.034(3) 0.023(3) 0.016(3) 0.012(2) 0.006(2)
O26 0.031(3) 0.024(3) 0.024(3) 0.013(2) 0.017(2) 0.004(2)
O27 0.034(3) 0.053(4) 0.036(3) 0.011(3) 0.024(3) 0.006(3)
O28 0.025(3) 0.040(4) 0.032(3) 0.012(3) 0.015(2) 0.011(3)
O29 0.034(3) 0.034(4) 0.034(3) 0.006(3) 0.013(3) 0.009(3)
O30 0.028(3) 0.044(4) 0.026(3) 0.014(3) 0.016(2) 0.006(3)
O31 0.075(4) 0.045(3) 0.074(4) 0.014(3) 0.029(3) 0.016(3)
O31A 0.075(4) 0.050(3) 0.077(4) 0.013(4) 0.032(4) 0.015(3)
O32 0.061(3) 0.0358(19) 0.066(3) 0.017(2) 0.034(2) 0.017(2)
O33 0.063(3) 0.036(3) 0.068(4) 0.017(3) 0.031(3) 0.017(3)
O34 0.056(5) 0.095(7) 0.122(8) 0.081(7) 0.041(5) 0.023(5)
O35 0.143(9) 0.032(4) 0.040(4) 0.017(4) 0.003(5) -0.019(5)
O36 0.054(4) 0.042(4) 0.056(5) 0.015(4) 0.023(4) 0.001(3)
O37 0.066(5) 0.091(7) 0.058(5) 0.049(5) 0.035(4) 0.027(5)
O38 0.062(5) 0.086(7) 0.076(6) 0.027(5) 0.021(5) 0.031(5)
O39 0.085(6) 0.062(5) 0.041(4) 0.009(4) 0.039(4) 0.001(4)
O40 0.043(4) 0.044(4) 0.085(6) 0.045(4) 0.002(4) -0.001(3)
O41 0.050(4) 0.027(4) 0.058(4) 0.018(3) 0.008(3) 0.005(3)
O42 0.094(6) 0.051(5) 0.087(6) 0.047(5) 0.050(5) 0.030(5)
O43 0.052(4) 0.067(6) 0.073(5) 0.040(5) 0.021(4) 0.008(4)
O44 0.084(7) 0.142(11) 0.099(8) 0.078(8) 0.050(6) 0.043(7)
O45 0.046(4) 0.048(5) 0.095(7) 0.028(5) 0.011(4) 0.005(4)
O46 0.065(5) 0.171(7) 0.103(6) 0.099(5) 0.017(4) 0.005(5)
O47 0.073(4) 0.181(6) 0.113(5) 0.090(5) -0.003(4) -0.001(4)
O48 0.094(6) 0.186(8) 0.098(6) 0.098(6) 0.000(5) 0.021(6)
O49 0.079(6) 0.102(7) 0.197(8) 0.046(6) 0.016(6) 0.031(5)
O50 0.121(6) 0.130(7) 0.127(7) 0.065(6) 0.040(6) 0.062(6)
O51 0.091(4) 0.100(4) 0.148(5) 0.054(4) 0.045(4) 0.043(4)
O55 0.114(6) 0.089(6) 0.137(7) 0.071(5) 0.089(6) 0.063(5)
O56 0.047(4) 0.048(5) 0.081(6) 0.054(5) 0.035(4) 0.013(4)
O56A 0.089(8) 0.066(8) 0.070(8) 0.039(7) 0.052(7) 0.026(7)
O57 0.108(10) 0.075(9) 0.046(7) -0.003(6) 0.026(7) -0.020(8)
O57A 0.126(11) 0.060(8) 0.032(7) 0.031(6) -0.021(7) -0.026(8)
S1 0.061(2) 0.0356(15) 0.066(3) 0.017(2) 0.034(2) 0.0165(17)
S1A 0.062(3) 0.0359(17) 0.066(3) 0.017(2) 0.034(2) 0.0171(18)
S2 0.0627(16) 0.0341(13) 0.0579(16) 0.0265(12) 0.0372(13) 0.0189(12)
S3 0.0298(10) 0.0247(11) 0.0330(11) 0.0100(9) 0.0165(9) 0.0077(8)
S4 0.0482(13) 0.0266(12) 0.0421(13) 0.0142(10) 0.0227(11) 0.0119(10)
S5 0.0416(12) 0.0225(12) 0.0488(14) 0.0071(10) 0.0146(11) 0.0029(9)
S6 0.0321(11) 0.0298(12) 0.0290(11) 0.0070(9) 0.0080(9) -0.0010(9)
S7 0.0514(14) 0.0477(16) 0.0268(12) -0.0008(11) 0.0119(10) 0.0166(12)
S8 0.0417(12) 0.0501(15) 0.0306(11) 0.0185(11) 0.0253(10) 0.0148(11)
S9 0.0359(11) 0.0371(13) 0.0307(11) 0.0123(10) 0.0184(9) 0.0131(9)
S10 0.0385(12) 0.0500(15) 0.0333(12) 0.0273(11) 0.0193(10) 0.0193(10)
S11 0.0335(11) 0.0408(13) 0.0297(11) 0.0119(10) 0.0103(9) 0.0020(10)
S12 0.0330(11) 0.0371(12) 0.0262(10) 0.0164(10) 0.0114(9) 0.0026(9)
S13 0.0321(11) 0.0421(13) 0.0271(11) 0.0178(10) 0.0129(9) -0.0029(9)
S14 0.0264(10) 0.0355(12) 0.0352(11) 0.0225(10) 0.0116(9) 0.0048(9)
S15 0.0224(9) 0.0394(12) 0.0331(11) 0.0224(10) 0.0153(8) 0.0066(8)
S16 0.0306(10) 0.0270(11) 0.0338(11) 0.0114(9) 0.0204(9) 0.0062(8)
S17 0.0265(10) 0.0419(13) 0.0276(11) 0.0159(10) 0.0124(8) 0.0072(9)
S18 0.0341(11) 0.0269(12) 0.0374(12) 0.0133(10) 0.0114(9) -0.0040(9)
S19 0.0321(10) 0.0267(11) 0.0352(11) 0.0184(9) 0.0151(9) 0.0086(8)
S20 0.0540(15) 0.077(2) 0.0322(13) 0.0232(14) 0.0227(12) 0.0198(14)
S21 0.0529(15) 0.0407(15) 0.0417(14) 0.0234(12) 0.0064(11) 0.0034(12)
S22 0.0391(12) 0.0243(12) 0.0601(16) 0.0216(11) 0.0121(11) 0.0052(10)
S24 0.070(2) 0.181(5) 0.104(3) 0.100(4) -0.008(2) -0.002(3)
S25 0.0334(13) 0.0599(19) 0.0720(19) 0.0299(16) 0.0232(13) 0.0038(12)
S26 0.074(2) 0.092(3) 0.148(4) 0.059(3) 0.051(3) 0.048(2)
O32A 0.061(3) 0.0357(19) 0.066(3) 0.017(2) 0.035(2) 0.017(2)
O33A 0.063(3) 0.036(3) 0.068(4) 0.016(3) 0.031(3) 0.017(3)
F10A 0.074(4) 0.052(3) 0.086(4) 0.010(4) 0.038(4) 0.012(3)

loop_
_atom_type_symbol
_atom_type_description
_atom_type_scat_dispersion_real
_atom_type_scat_dispersion_imag
_atom_type_scat_source
C C 0.0033 0.0016 'International Tables Vol C Tables 4.2.6.8 and 6.1.1.4'
H H 0.0000 0.0000 'International Tables Vol C Tables 4.2.6.8 and 6.1.1.4'
Ag Ag -0.8971 1.1015 'International Tables Vol C Tables 4.2.6.8 and 6.1.1.4'
F F 0.0171 0.0103 'International Tables Vol C Tables 4.2.6.8 and 6.1.1.4'
Mo Mo -1.6832 0.6857 'International Tables Vol C Tables 4.2.6.8 and 6.1.1.4'
N N 0.0061 0.0033 'International Tables Vol C Tables 4.2.6.8 and 6.1.1.4'
O O 0.0106 0.0060 'International Tables Vol C Tables 4.2.6.8 and 6.1.1.4'
S S 0.1246 0.1234 'International Tables Vol C Tables 4.2.6.8 and 6.1.1.4'

loop_
_geom_angle_atom_site_label_1
_geom_angle_atom_site_label_2
_geom_angle_atom_site_label_3
_geom_angle
_geom_angle_site_symmetry_1
_geom_angle_site_symmetry_3
Ag15 Ag1 Ag36 123.5(4) 2_565 .
O51 Ag1 Ag15 82.5(4) 2_565 2_565
O51 Ag1 Ag36 143.0(3) 2_565 .
S10 Ag1 Ag15 114.99(17) . 2_565
S10 Ag1 Ag36 46.29(19) . .
S10 Ag1 O51 101.1(4) . 2_565
S10 Ag1 S17 157.1(5) . 2_565
S17 Ag1 Ag15 50.70(7) 2_565 2_565
S17 Ag1 Ag36 121.8(4) 2_565 .
S17 Ag1 O51 94.8(5) 2_565 2_565
Ag36 Ag1A Ag15 137.5(7) . 2_565
O20 Ag1A Ag15 52.46(18) . 2_565
O20 Ag1A Ag36 85.4(6) . .
S10 Ag1A Ag15 113.5(6) . 2_565
S10 Ag1A Ag36 52.9(3) . .
S10 Ag1A O20 77.2(2) . .
S10 Ag1A S17 162.0(11) . 2_565
S17 Ag1A Ag15 49.61(16) 2_565 2_565
S17 Ag1A Ag36 142.2(14) 2_565 .
S17 Ag1A O20 92.7(4) 2_565 .
Ag3 Ag2 Ag14 142.00(9) . .
O19 Ag2 Ag3 101.74(16) 2_565 .
O19 Ag2 Ag14 44.84(13) 2_565 .
O19 Ag2 S16 86.12(14) 2_565 .
S3 Ag2 Ag3 110.05(10) 2_565 .
S3 Ag2 Ag14 104.42(6) 2_565 .
S3 Ag2 O19 120.92(14) 2_565 2_565
S3 Ag2 S16 152.48(8) 2_565 .
S16 Ag2 Ag3 54.39(9) . .
S16 Ag2 Ag14 98.67(6) . .
Ag14 Ag2A Ag24 87.9(2) . 2_565
O28 Ag2A Ag14 52.0(2) 2_565 .
O28 Ag2A Ag24 101.2(4) 2_565 2_565
O28 Ag2A S3 147.9(5) 2_565 2_565
O28 Ag2A S16 85.2(2) 2_565 .
S3 Ag2A Ag14 117.5(2) 2_565 .
S3 Ag2A Ag24 46.81(13) 2_565 2_565
S3 Ag2A S16 125.2(4) 2_565 .
S16 Ag2A Ag14 106.7(2) . .
S16 Ag2A Ag24 164.8(3) . 2_565
Ag2 Ag3 Ag15 85.23(10) . .
Ag2 Ag3 Ag38 98.45(11) . 2_565
Ag38 Ag3 Ag15 81.23(10) 2_565 .
O55 Ag3 Ag2 105.5(3) . .
O55 Ag3 Ag15 125.4(3) . .
O55 Ag3 Ag38 145.0(3) . 2_565
O55 Ag3 S2 104.5(3) . 2_565
O55 Ag3 S16 100.3(3) . .
S2 Ag3 Ag2 89.22(11) 2_565 .
S2 Ag3 Ag15 129.48(17) 2_565 .
S2 Ag3 Ag38 50.04(10) 2_565 2_565
S2 Ag3 S16 138.54(15) 2_565 .
S16 Ag3 Ag2 52.01(8) . .
S16 Ag3 Ag15 45.58(8) . .
S16 Ag3 Ag38 114.59(16) . 2_565
Ag38 Ag3A Ag15 83.3(2) 2_565 .
S2 Ag3A Ag15 134.9(4) 2_565 .
S2 Ag3A Ag38 51.7(2) 2_565 2_565
S16 Ag3A Ag15 46.52(16) . .
S16 Ag3A Ag38 123.4(9) . 2_565
S16 Ag3A S2 158(3) . 2_565
O15 Ag4 Ag19 77.19(15) 2_565 .
S6 Ag4 Ag19 53.84(6) . .
S6 Ag4 O15 80.23(16) . 2_565
S17 Ag4 Ag19 114.49(7) . .
S17 Ag4 O15 95.59(18) . 2_565
S17 Ag4 S6 168.13(9) . .
S6 Ag4A Ag19 53.3(2) . .
S6 Ag4A S17 147.8(9) . .
S17 Ag4A Ag19 108.6(4) . .
Ag8 Ag5 Ag20 121.71(6) . .
O53 Ag5 Ag8 129.7(4) . .
O53 Ag5 Ag20 97.0(4) . .
O57 Ag5 Ag8 94.4(5) . .
O57 Ag5 Ag20 138.8(5) . .
O57 Ag5 O53 69.4(6) . .
O57 Ag5 S7 100.7(5) . .
S5 Ag5 Ag8 118.08(8) . .
S5 Ag5 Ag20 47.15(7) . .
S5 Ag5 O53 111.7(4) . .
S5 Ag5 O57 100.4(5) . .
S5 Ag5 S7 155.55(11) . .
S7 Ag5 Ag8 47.98(6) . .
S7 Ag5 Ag20 117.81(9) . .
S7 Ag5 O53 87.3(4) . .
Ag20 Ag5A Ag8 139.3(3) . .
Ag34 Ag5A Ag8 93.1(3) 2_565 .
Ag34 Ag5A Ag20 96.4(4) 2_565 .
O12 Ag5A Ag8 54.2(2) 2_565 .
O12 Ag5A Ag20 85.2(3) 2_565 .
O12 Ag5A Ag34 105.8(5) 2_565 2_565
O12 Ag5A S5 76.2(3) 2_565 .
S5 Ag5A Ag8 112.0(3) . .
S5 Ag5A Ag20 51.67(17) . .
S5 Ag5A Ag34 148.0(5) . 2_565
S7 Ag5A Ag8 49.08(19) . .
S7 Ag5A Ag20 151.1(6) . .
S7 Ag5A Ag34 55.3(2) . 2_565
S7 Ag5A O12 96.5(4) . 2_565
S7 Ag5A S5 156.5(6) . .
Ag8 Ag6 Ag34 90.53(4) . 2_565
Ag9 Ag6 Ag8 58.99(3) . .
Ag9 Ag6 Ag34 132.93(5) . 2_565
O14 Ag6 Ag8 104.52(13) 2_565 .
O14 Ag6 Ag9 86.78(13) 2_565 .
O14 Ag6 Ag34 65.72(14) 2_565 2_565
S7 Ag6 Ag8 52.65(7) . .
S7 Ag6 Ag9 111.48(7) . .
S7 Ag6 Ag34 48.61(7) . 2_565
S7 Ag6 O14 105.02(16) . 2_565
S7 Ag6 S8 163.69(10) . .
S8 Ag6 Ag8 112.46(7) . .
S8 Ag6 Ag9 54.82(6) . .
S8 Ag6 Ag34 146.31(7) . 2_565
S8 Ag6 O14 84.24(14) . 2_565
Ag9 Ag6A Ag8 57.05(11) . .
S7 Ag6A Ag8 48.30(13) . .
S7 Ag6A Ag9 102.1(2) . .
S8 Ag6A Ag8 113.1(2) . .
S8 Ag6A Ag9 56.30(13) . .
S8 Ag6A S7 148.8(4) . .
O56 Ag7 Ag27 103.1(4) . .
O56 Ag7 S14 93.3(3) . .
O56 Ag7 S19 116.7(3) . .
S14 Ag7 Ag27 98.92(12) . .
S19 Ag7 Ag27 52.59(7) . .
S19 Ag7 S14 141.10(19) . .
Ag27 Ag7A Ag26 104.8(4) . .
Ag27 Ag7A Ag28 62.6(4) . .
Ag27 Ag7A Ag30 151.3(7) . .
Ag28 Ag7A Ag26 124.8(7) . .
Ag28 Ag7A Ag30 88.7(4) . .
Ag30 Ag7A Ag26 92.5(2) . .
O1 Ag7A Ag26 45.3(2) 2_565 .
O1 Ag7A Ag27 122.6(8) 2_565 .
O1 Ag7A Ag28 93.7(7) 2_565 .
O1 Ag7A Ag30 56.6(2) 2_565 .
O1 Ag7A S14 93.2(5) 2_565 .
O1 Ag7A S19 89.1(5) 2_565 .
S14 Ag7A Ag26 136.9(4) . .
S14 Ag7A Ag27 109.4(5) . .
S14 Ag7A Ag28 55.7(3) . .
S14 Ag7A Ag30 46.34(17) . .
S14 Ag7A S19 164.0(9) . .
S19 Ag7A Ag26 50.92(19) . .
S19 Ag7A Ag27 56.8(2) . .
S19 Ag7A Ag28 108.3(7) . .
S19 Ag7A Ag30 143.2(4) . .
Ag6 Ag8 Ag5 98.11(4) . .
Ag6 Ag8 Ag23 164.34(4) . .
Ag6A Ag8 Ag5A 98.0(2) . .
Ag9 Ag8 Ag5 146.21(5) . .
Ag9 Ag8 Ag5A 130.8(2) . .
Ag9 Ag8 Ag6 60.08(3) . .
Ag9 Ag8 Ag6A 58.11(11) . .
Ag9 Ag8 Ag23 104.38(3) . .
Ag23 Ag8 Ag5 94.75(4) . .
Ag23 Ag8 Ag5A 104.55(19) . .
Ag23 Ag8 Ag6A 157.44(15) . .
S7 Ag8 Ag5 50.89(8) . .
S7 Ag8 Ag5A 45.63(16) . .
S7 Ag8 Ag6 51.80(8) . .
S7 Ag8 Ag6A 57.54(15) . .
S7 Ag8 Ag9 111.73(8) . .
S7 Ag8 Ag23 143.37(8) . .
S9 Ag8 Ag5 144.33(7) . .
S9 Ag8 Ag5A 147.07(15) . .
S9 Ag8 Ag6 113.30(7) . .
S9 Ag8 Ag6A 106.87(14) . .
S9 Ag8 Ag9 54.12(6) . .
S9 Ag8 Ag23 51.92(6) . .
S9 Ag8 S7 164.41(10) . .
Ag6 Ag9 Ag11 131.47(4) . .
Ag6 Ag9 Ag31 96.02(3) . 2_565
Ag6A Ag9 Ag11 147.1(2) . .
Ag6A Ag9 Ag31 98.44(12) . 2_565
Ag8 Ag9 Ag6 60.93(3) . .
Ag8 Ag9 Ag6A 64.84(13) . .
Ag8 Ag9 Ag11 110.56(3) . .
Ag8 Ag9 Ag31 150.59(3) . 2_565
Ag11 Ag9 Ag31 69.66(2) . 2_565
O25 Ag9 Ag6 88.47(12) 2_565 .
O25 Ag9 Ag6A 102.2(2) 2_565 .
O25 Ag9 Ag8 108.03(13) 2_565 .
O25 Ag9 Ag11 46.36(12) 2_565 .
O25 Ag9 Ag31 49.50(12) 2_565 2_565
O25 Ag9 S8 83.16(13) 2_565 .
O30 Ag9 Ag6 144.44(15) . .
O30 Ag9 Ag6A 142.91(19) . .
O30 Ag9 Ag8 152.23(14) . .
O30 Ag9 Ag11 47.57(12) . .
O30 Ag9 Ag31 48.51(14) . 2_565
O30 Ag9 O25 70.71(18) . 2_565
O30 Ag9 S8 94.58(15) . .
O30 Ag9 S9 102.31(15) . .
S8 Ag9 Ag6 53.42(6) . .
S8 Ag9 Ag6A 48.42(14) . .
S8 Ag9 Ag8 112.99(6) . .
S8 Ag9 Ag11 121.12(6) . .
S8 Ag9 Ag31 52.95(6) . 2_565
S9 Ag9 Ag6 113.11(6) . .
S9 Ag9 Ag6A 112.05(13) . .
S9 Ag9 Ag8 53.08(6) . .
S9 Ag9 Ag11 83.76(5) . .
S9 Ag9 Ag31 149.50(6) . 2_565
S9 Ag9 O25 119.65(13) . 2_565
S9 Ag9 S8 155.03(8) . .
Ag11 Ag10 Ag12 121.27(3) . 2_565
Ag11 Ag10 Ag13 62.92(2) . .
Ag11 Ag10 Ag13 99.91(2) . 2_565
Ag11 Ag10 Ag24 63.37(2) . .
Ag12 Ag10 Ag13 59.931(19) 2_565 2_565
Ag12 Ag10 Ag24 143.71(3) 2_565 .
Ag13 Ag10 Ag12 58.688(19) . 2_565
Ag13 Ag10 Ag13 74.94(2) . 2_565
Ag13 Ag10 Ag24 155.22(3) 2_565 .
Ag13 Ag10 Ag24 109.20(2) . .
Ag14 Ag10 Ag11 64.83(2) 2_565 .
Ag14 Ag10 Ag12 121.84(3) 2_565 2_565
Ag14 Ag10 Ag13 102.05(2) 2_565 .
Ag14 Ag10 Ag13 62.10(2) 2_565 2_565
Ag14 Ag10 Ag24 93.41(2) 2_565 .
O2 Ag10 Ag11 107.03(14) 2_565 .
O2 Ag10 Ag12 82.09(14) 2_565 2_565
O2 Ag10 Ag13 141.18(14) 2_565 2_565
O2 Ag10 Ag13 92.89(13) 2_565 .
O2 Ag10 Ag14 155.90(14) 2_565 2_565
O2 Ag10 Ag24 63.59(14) 2_565 .
O22 Ag10 Ag11 156.08(14) . .
O22 Ag10 Ag12 82.32(14) . 2_565
O22 Ag10 Ag13 140.93(14) . .
O22 Ag10 Ag13 88.43(14) . 2_565
O22 Ag10 Ag14 100.68(14) . 2_565
O22 Ag10 Ag24 100.66(14) . .
O22 Ag10 O2 78.17(19) . 2_565
Ag10 Ag11 Ag9 145.06(3) . .
Ag10 Ag11 Ag13 60.931(19) . .
Ag10 Ag11 Ag14 57.250(19) . 2_565
Ag10 Ag11 Ag24 63.91(2) . .
Ag12 Ag11 Ag9 133.73(3) . .
Ag12 Ag11 Ag10 80.92(2) . .
Ag12 Ag11 Ag13 61.91(2) . .
Ag12 Ag11 Ag14 57.58(2) . 2_565
Ag12 Ag11 Ag24 141.97(3) . .
Ag13 Ag11 Ag9 132.53(2) . .
Ag13 Ag11 Ag24 108.17(2) . .
Ag14 Ag11 Ag9 131.10(2) 2_565 .
Ag14 Ag11 Ag13 95.98(2) 2_565 .
Ag14 Ag11 Ag24 89.75(2) 2_565 .
Ag24 Ag11 Ag9 81.47(2) . .
O10 Ag11 Ag9 73.38(13) 2_565 .
O10 Ag11 Ag10 79.56(13) 2_565 .
O10 Ag11 Ag12 141.80(13) 2_565 .
O10 Ag11 Ag13 79.91(13) 2_565 .
O10 Ag11 Ag14 131.06(14) 2_565 2_565
O10 Ag11 Ag24 47.76(13) 2_565 .
O25 Ag11 Ag9 49.85(13) 2_565 .
O25 Ag11 Ag10 144.90(12) 2_565 .
O25 Ag11 Ag12 98.57(14) 2_565 .
O25 Ag11 Ag13 87.63(13) 2_565 .
O25 Ag11 Ag14 149.06(14) 2_565 2_565
O25 Ag11 Ag24 118.34(14) 2_565 .
O25 Ag11 O10 79.85(19) 2_565 2_565
O25 Ag11 O30 73.49(18) 2_565 .
O30 Ag11 Ag9 48.33(14) . .
O30 Ag11 Ag10 141.61(14) . .
O30 Ag11 Ag12 95.31(15) . .
O30 Ag11 Ag13 148.27(15) . .
O30 Ag11 Ag14 88.37(14) . 2_565
O30 Ag11 Ag24 103.25(15) . .
O30 Ag11 O10 120.01(19) . 2_565
Ag10 Ag12 Ag13 60.460(19) 2_565 .
Ag11 Ag12 Ag10 123.44(3) . 2_565
Ag11 Ag12 Ag13 103.18(3) . 2_565
Ag11 Ag12 Ag13 63.07(2) . .
Ag11 Ag12 Ag14 65.41(2) . 2_565
Ag13 Ag12 Ag10 60.415(19) 2_565 2_565
Ag13 Ag12 Ag13 75.94(2) 2_565 .
Ag14 Ag12 Ag10 123.51(3) 2_565 2_565
Ag14 Ag12 Ag13 63.34(2) 2_565 2_565
Ag14 Ag12 Ag13 101.52(2) 2_565 .
O3 Ag12 Ag10 95.03(14) . 2_565
O3 Ag12 Ag11 141.37(14) . .
O3 Ag12 Ag13 154.52(14) . .
O3 Ag12 Ag13 98.84(13) . 2_565
O3 Ag12 Ag14 98.04(14) . 2_565
O3 Ag12 O23 84.28(19) . 2_565
O23 Ag12 Ag10 94.56(14) 2_565 2_565
O23 Ag12 Ag11 88.75(14) 2_565 .
O23 Ag12 Ag13 90.50(13) 2_565 .
O23 Ag12 Ag13 154.90(14) 2_565 2_565
O23 Ag12 Ag14 141.23(14) 2_565 2_565
Ag10 Ag13 Ag10 105.07(2) . 2_565
Ag10 Ag13 Ag11 114.56(2) 2_565 .
Ag10 Ag13 Ag11 56.147(18) . .
Ag10 Ag13 Ag12 75.12(2) . .
Ag10 Ag13 Ag14 117.08(2) . .
Ag12 Ag13 Ag10 60.899(19) 2_565 .
Ag12 Ag13 Ag10 75.65(2) 2_565 2_565
Ag12 Ag13 Ag10 59.608(19) . 2_565
Ag12 Ag13 Ag11 116.74(2) 2_565 .
Ag12 Ag13 Ag11 55.022(19) . .
Ag12 Ag13 Ag12 104.06(2) 2_565 .
Ag12 Ag13 Ag14 114.97(2) . .
Ag12 Ag13 Ag14 56.389(19) 2_565 .
Ag14 Ag13 Ag10 55.535(19) . 2_565
Ag14 Ag13 Ag11 167.91(3) . .
O5 Ag13 Ag10 145.67(12) 2_565 2_565
O5 Ag13 Ag10 86.51(12) 2_565 .
O5 Ag13 Ag11 98.84(12) 2_565 .
O5 Ag13 Ag12 82.63(12) 2_565 2_565
O5 Ag13 Ag12 153.47(12) 2_565 .
O5 Ag13 Ag14 90.30(12) 2_565 .
O18 Ag13 Ag10 146.58(12) 2_565 .
O18 Ag13 Ag10 89.28(12) 2_565 2_565
O18 Ag13 Ag11 90.46(12) 2_565 .
O18 Ag13 Ag12 87.24(12) 2_565 .
O18 Ag13 Ag12 152.40(12) 2_565 2_565
O18 Ag13 Ag14 96.01(12) 2_565 .
O18 Ag13 O5 98.53(17) 2_565 2_565
Ag2 Ag14 Ag16 67.04(2) . .
Ag2A Ag14 Ag11 93.08(19) . 2_565
Ag2A Ag14 Ag13 131.78(17) . .
Ag2A Ag14 Ag16 67.46(13) . .
Ag10 Ag14 Ag2 81.16(2) 2_565 .
Ag10 Ag14 Ag2A 83.59(12) 2_565 .
Ag10 Ag14 Ag11 57.92(2) 2_565 2_565
Ag10 Ag14 Ag13 62.36(2) 2_565 .
Ag10 Ag14 Ag16 147.56(3) 2_565 .
Ag11 Ag14 Ag2 104.05(3) 2_565 .
Ag11 Ag14 Ag16 134.68(2) 2_565 .
Ag12 Ag14 Ag2 159.23(3) 2_565 .
Ag12 Ag14 Ag2A 150.08(19) 2_565 .
Ag12 Ag14 Ag10 80.98(2) 2_565 2_565
Ag12 Ag14 Ag11 57.02(2) 2_565 2_565
Ag12 Ag14 Ag13 60.28(2) 2_565 .
Ag12 Ag14 Ag16 131.46(3) 2_565 .
Ag13 Ag14 Ag2 119.10(3) . .
Ag13 Ag14 Ag11 95.85(2) . 2_565
Ag13 Ag14 Ag16 128.06(2) . .
O6 Ag14 Ag2 108.71(13) 2_565 .
O6 Ag14 Ag2A 113.53(19) 2_565 .
O6 Ag14 Ag10 149.84(12) 2_565 2_565
O6 Ag14 Ag11 139.47(13) 2_565 2_565
O6 Ag14 Ag12 92.06(13) 2_565 2_565
O6 Ag14 Ag13 88.64(12) 2_565 .
O6 Ag14 Ag16 47.26(12) 2_565 .
O19 Ag14 Ag2 45.58(14) 2_565 .
O19 Ag14 Ag2A 60.4(2) 2_565 .
O19 Ag14 Ag10 87.88(13) 2_565 2_565
O19 Ag14 Ag11 140.00(14) 2_565 2_565
O19 Ag14 Ag12 143.69(13) 2_565 2_565
O19 Ag14 Ag13 83.92(13) 2_565 .
O19 Ag14 Ag16 65.59(13) 2_565 .
O19 Ag14 O6 80.51(19) 2_565 2_565
O28 Ag14 Ag2 68.48(15) 2_565 .
O28 Ag14 Ag2A 56.8(2) 2_565 .
O28 Ag14 Ag10 126.95(16) 2_565 2_565
O28 Ag14 Ag11 87.93(14) 2_565 2_565
O28 Ag14 Ag12 115.25(15) 2_565 2_565
O28 Ag14 Ag13 170.09(16) 2_565 .
O28 Ag14 Ag16 46.90(14) 2_565 .
O28 Ag14 O6 82.58(19) 2_565 2_565
O28 Ag14 O19 99.08(19) 2_565 2_565
Ag1 Ag15 Ag3 99.21(10) 2_565 .
Ag1 Ag15 Ag16 141.8(2) 2_565 .
Ag1A Ag15 Ag3A 104.1(4) 2_565 .
Ag16 Ag15 Ag1A 131.0(6) . 2_565
Ag16 Ag15 Ag3 97.94(6) . .
Ag16 Ag15 Ag3A 92.5(8) . .
Ag17 Ag15 Ag1 100.77(11) . 2_565
Ag17 Ag15 Ag1A 94.4(5) . 2_565
Ag17 Ag15 Ag3 158.32(6) . .
Ag17 Ag15 Ag3A 153.4(8) . .
Ag17 Ag15 Ag16 60.84(2) . .
O20 Ag15 Ag1 58.9(2) 2_565 2_565
O20 Ag15 Ag1A 51.4(4) 2_565 2_565
O20 Ag15 Ag3 80.59(15) 2_565 .
O20 Ag15 Ag3A 75.5(7) 2_565 .
O20 Ag15 Ag16 90.97(12) 2_565 .
O20 Ag15 Ag17 102.75(13) 2_565 .
S16 Ag15 Ag1 144.96(8) . 2_565
S16 Ag15 Ag1A 144.61(13) . 2_565
S16 Ag15 Ag3 48.70(8) . .
S16 Ag15 Ag3A 45.6(4) . .
S16 Ag15 Ag16 52.02(5) . .
S16 Ag15 Ag17 109.75(6) . .
S16 Ag15 O20 96.93(14) . 2_565
S16 Ag15 S17 162.34(8) . .
S17 Ag15 Ag1 52.36(7) . 2_565
S17 Ag15 Ag1A 51.09(19) . 2_565
S17 Ag15 Ag3 148.12(8) . .
S17 Ag15 Ag3A 152.0(5) . .
S17 Ag15 Ag16 113.46(6) . .
S17 Ag15 Ag17 53.55(5) . .
S17 Ag15 O20 93.03(14) . 2_565
Ag15 Ag16 Ag14 118.62(2) . .
Ag17 Ag16 Ag14 135.42(3) . .
Ag17 Ag16 Ag15 56.61(2) . .
O6 Ag16 Ag14 45.77(12) 2_565 .
O6 Ag16 Ag15 116.55(12) 2_565 .
O6 Ag16 Ag17 93.55(12) 2_565 .
O6 Ag16 S15 82.57(13) 2_565 .
O6 Ag16 S16 133.94(13) 2_565 .
O28 Ag16 Ag14 43.96(13) 2_565 .
O28 Ag16 Ag15 138.16(15) 2_565 .
O28 Ag16 Ag17 165.23(15) 2_565 .
O28 Ag16 O6 78.95(18) 2_565 2_565
O28 Ag16 S15 114.27(15) 2_565 .
O28 Ag16 S16 91.07(15) 2_565 .
S15 Ag16 Ag14 121.74(5) . .
S15 Ag16 Ag15 106.45(5) . .
S15 Ag16 Ag17 51.62(5) . .
S16 Ag16 Ag14 97.64(5) . .
S16 Ag16 Ag15 49.33(5) . .
S16 Ag16 Ag17 103.18(5) . .
S16 Ag16 S15 140.49(7) . .
Ag15 Ag17 Ag16 62.55(2) . .
Ag15 Ag17 Ag18 155.33(3) . .
Ag16 Ag17 Ag18 94.67(2) . .
O7 Ag17 Ag15 105.23(12) 2_565 .
O7 Ag17 Ag16 79.34(12) 2_565 .
O7 Ag17 Ag18 58.35(12) 2_565 .
S15 Ag17 Ag15 113.58(6) . .
S15 Ag17 Ag16 53.06(5) . .
S15 Ag17 Ag18 48.75(6) . .
S15 Ag17 O7 78.69(13) . 2_565
S17 Ag17 Ag15 53.02(6) . .
S17 Ag17 Ag16 114.61(6) . .
S17 Ag17 Ag18 144.68(6) . .
S17 Ag17 O7 106.26(13) . 2_565
S17 Ag17 S15 166.32(8) . .
Ag19 Ag18 Ag17 69.74(2) . .
Ag29 Ag18 Ag17 94.87(3) . .
Ag29 Ag18 Ag19 121.11(3) . .
Ag30 Ag18 Ag17 138.87(3) . .
Ag30 Ag18 Ag19 93.71(3) . .
Ag30 Ag18 Ag29 60.94(2) . .
O43 Ag18 Ag17 86.72(18) . .
O43 Ag18 Ag19 89.63(19) . .
O43 Ag18 Ag29 147.8(2) . .
O43 Ag18 Ag30 131.96(19) . .
S15 Ag18 Ag17 49.11(5) . .
S15 Ag18 Ag19 113.53(5) . .
S15 Ag18 Ag29 53.62(5) . .
S15 Ag18 Ag30 114.26(5) . .
S15 Ag18 O43 107.9(2) . .
S18 Ag18 Ag17 118.76(6) . .
S18 Ag18 Ag19 49.36(6) . .
S18 Ag18 Ag29 109.51(6) . .
S18 Ag18 Ag30 53.00(6) . .
S18 Ag18 O43 97.5(2) . .
S18 Ag18 S15 149.78(7) . .
Ag4 Ag19 Ag18 115.45(4) . .
Ag4 Ag19 Ag20 94.78(4) . .
Ag4 Ag19 Ag21 145.40(6) . .
Ag4A Ag19 Ag18 113.4(2) . .
Ag4A Ag19 Ag21 155.4(4) . .
Ag18 Ag19 Ag21 86.16(2) . .
Ag20 Ag19 Ag4A 100.0(3) . .
Ag20 Ag19 Ag18 144.29(4) . .
Ag20 Ag19 Ag21 58.40(3) . .
O7 Ag19 Ag4 84.59(14) 2_565 .
O7 Ag19 Ag4A 92.9(3) 2_565 .
O7 Ag19 Ag18 59.38(12) 2_565 .
O7 Ag19 Ag20 108.45(12) 2_565 .
O7 Ag19 Ag21 84.27(13) 2_565 .
O7 Ag19 S6 123.71(14) 2_565 .
O7 Ag19 S18 90.05(14) 2_565 .
S6 Ag19 Ag4 52.26(6) . .
S6 Ag19 Ag4A 52.0(2) . .
S6 Ag19 Ag18 163.28(6) . .
S6 Ag19 Ag20 52.40(6) . .
S6 Ag19 Ag21 110.22(6) . .
S18 Ag19 Ag4 162.52(7) . .
S18 Ag19 Ag4A 154.9(4) . .
S18 Ag19 Ag18 48.39(6) . .
S18 Ag19 Ag20 102.70(6) . .
S18 Ag19 Ag21 49.73(5) . .
S18 Ag19 S6 141.37(8) . .
Ag5 Ag20 Ag40 102.25(5) . .
Ag5A Ag20 Ag19 160.63(19) . .
Ag5A Ag20 Ag21 102.3(2) . .
Ag5A Ag20 Ag40 92.2(2) . .
Ag19 Ag20 Ag5 162.02(5) . .
Ag19 Ag20 Ag21 66.08(3) . .
Ag19 Ag20 Ag40 93.73(3) . .
Ag21 Ag20 Ag5 96.21(4) . .
Ag21 Ag20 Ag40 154.18(4) . .
S5 Ag20 Ag5 47.71(7) . .
S5 Ag20 Ag5A 60.0(3) . .
S5 Ag20 Ag19 117.83(8) . .
S5 Ag20 Ag21 56.14(7) . .
S5 Ag20 Ag40 147.93(8) . .
S5 Ag20 S6 151.57(9) . .
S6 Ag20 Ag5 144.72(7) . .
S6 Ag20 Ag5A 138.4(2) . .
S6 Ag20 Ag19 53.26(6) . .
S6 Ag20 Ag21 118.66(7) . .
S6 Ag20 Ag40 47.30(6) . .
Ag20 Ag21 Ag19 55.52(3) . .
Ag20 Ag21 Ag30 143.00(3) . .
Ag22 Ag21 Ag19 148.87(3) . .
Ag22 Ag21 Ag20 93.37(3) . .
Ag22 Ag21 Ag30 123.60(3) . .
Ag30 Ag21 Ag19 87.48(2) . .
O9 Ag21 Ag19 125.52(13) 2_565 .
O9 Ag21 Ag20 103.21(13) 2_565 .
O9 Ag21 Ag22 54.72(12) 2_565 .
O9 Ag21 Ag30 98.03(13) 2_565 .
O9 Ag21 S5 91.13(14) 2_565 .
O9 Ag21 S18 140.57(14) 2_565 .
S5 Ag21 Ag19 101.48(6) . .
S5 Ag21 Ag20 49.15(6) . .
S5 Ag21 Ag22 49.91(6) . .
S5 Ag21 Ag30 160.18(6) . .
S18 Ag21 Ag19 47.98(5) . .
S18 Ag21 Ag20 98.48(6) . .
S18 Ag21 Ag22 155.63(6) . .
S18 Ag21 Ag30 48.42(5) . .
S18 Ag21 S5 127.56(8) . .
Ag21 Ag22 Ag23 145.12(3) . .
O9 Ag22 Ag21 51.22(12) 2_565 .
O9 Ag22 Ag23 95.02(12) 2_565 .
S4 Ag22 Ag21 132.83(7) . .
S4 Ag22 Ag23 49.30(6) . .
S4 Ag22 O9 98.02(14) . 2_565
S4 Ag22 S5 168.03(9) . .
S5 Ag22 Ag21 56.93(6) . .
S5 Ag22 Ag23 128.74(7) . .
S5 Ag22 O9 93.90(13) . 2_565
Ag8 Ag23 Ag22 89.37(3) . .
Ag24 Ag23 Ag8 91.03(3) . .
Ag24 Ag23 Ag22 100.53(3) . .
O32 Ag23 Ag8 120.5(5) . .
O32 Ag23 Ag22 134.2(6) . .
O32 Ag23 Ag24 111.7(6) . .
O57A Ag23 Ag8 56.7(4) . .
O57A Ag23 Ag22 81.7(5) . .
O57A Ag23 Ag24 147.7(4) . .
O57A Ag23 O32 87.2(8) . .
S4 Ag23 Ag8 137.33(6) . .
S4 Ag23 Ag22 48.41(6) . .
S4 Ag23 Ag24 91.26(6) . .
S4 Ag23 O32 97.9(5) . .
S4 Ag23 O57A 112.6(4) . .
S4 Ag23 S9 145.85(8) . .
S4 Ag23 O32A 104.7(5) . .
S9 Ag23 Ag8 50.12(5) . .
S9 Ag23 Ag22 125.96(6) . .
S9 Ag23 Ag24 54.96(5) . .
S9 Ag23 O32 99.4(6) . .
S9 Ag23 O57A 97.5(3) . .
S9 Ag23 O32A 94.5(6) . .
O32A Ag23 Ag8 113.4(5) . .
O32A Ag23 Ag22 138.0(6) . .
O32A Ag23 Ag24 113.1(6) . .
Ag10 Ag24 Ag2A 70.84(12) . 2_565
Ag11 Ag24 Ag2A 82.04(16) . 2_565
Ag11 Ag24 Ag10 52.725(19) . .
Ag23 Ag24 Ag2A 133.49(12) . 2_565
Ag23 Ag24 Ag10 153.76(3) . .
Ag23 Ag24 Ag11 129.28(3) . .
O10 Ag24 Ag2A 132.8(2) 2_565 2_565
O10 Ag24 Ag10 74.26(14) 2_565 .
O10 Ag24 Ag11 51.35(14) 2_565 .
O10 Ag24 Ag23 88.84(14) 2_565 .
O10 Ag24 S3 152.04(15) 2_565 .
O10 Ag24 S9 78.46(14) 2_565 .
S3 Ag24 Ag2A 50.40(18) . 2_565
S3 Ag24 Ag10 83.98(5) . .
S3 Ag24 Ag11 125.60(6) . .
S3 Ag24 Ag23 104.37(6) . .
S3 Ag24 S9 129.10(7) . .
S9 Ag24 Ag2A 108.84(16) . 2_565
S9 Ag24 Ag10 138.63(6) . .
S9 Ag24 Ag11 85.93(6) . .
S9 Ag24 Ag23 52.37(6) . .
Ag26 Ag25 Ag39 138.92(3) . .
O22 Ag25 Ag26 137.67(13) . .
O22 Ag25 Ag39 71.14(12) . .
S3 Ag25 Ag26 109.43(6) . .
S3 Ag25 Ag39 100.48(6) . .
S3 Ag25 O22 84.56(13) . .
S19 Ag25 Ag26 57.82(6) . .
S19 Ag25 Ag39 84.33(6) . .
S19 Ag25 O22 116.96(14) . .
S19 Ag25 S3 158.16(8) . .
Ag25 Ag26 Ag7A 83.6(3) . .
O1 Ag26 Ag7A 43.6(3) 2_565 .
O1 Ag26 Ag25 93.21(14) 2_565 .
O1 Ag26 O40 89.3(2) 2_565 .
O1 Ag26 S4 124.77(15) 2_565 .
O1 Ag26 S19 82.85(15) 2_565 .
O40 Ag26 Ag7A 74.9(4) . .
O40 Ag26 Ag25 145.84(18) . .
O40 Ag26 S19 95.7(2) . .
S4 Ag26 Ag7A 167.64(19) . .
S4 Ag26 Ag25 103.04(6) . .
S4 Ag26 O40 103.3(2) . .
S4 Ag26 S19 145.94(8) . .
S19 Ag26 Ag7A 45.68(16) . .
S19 Ag26 Ag25 51.00(5) . .
Ag7 Ag27 Ag28 70.97(7) . .
Ag7 Ag27 Ag32 159.06(5) . .
Ag7A Ag27 Ag28 63.3(4) . .
Ag7A Ag27 Ag32 155.7(3) . .
Ag28 Ag27 Ag32 93.35(3) . .
O24 Ag27 Ag7 144.07(14) . .
O24 Ag27 Ag7A 136.6(4) . .
O24 Ag27 Ag28 102.33(13) . .
O24 Ag27 Ag32 51.17(13) . .
S13 Ag27 Ag7 112.25(7) . .
S13 Ag27 Ag7A 108.9(3) . .
S13 Ag27 Ag28 52.39(5) . .
S13 Ag27 Ag32 47.22(5) . .
S13 Ag27 O24 86.93(14) . .
S19 Ag27 Ag7 54.49(6) . .
S19 Ag27 Ag7A 55.3(2) . .
S19 Ag27 Ag28 107.69(6) . .
S19 Ag27 Ag32 146.24(6) . .
S19 Ag27 O24 97.65(14) . .
S19 Ag27 S13 160.04(8) . .
Ag7A Ag28 Ag29 91.13(18) . .
Ag7A Ag28 Ag31 146.46(17) . .
Ag27 Ag28 Ag7A 54.06(17) . .
Ag27 Ag28 Ag29 144.76(3) . .
Ag27 Ag28 Ag31 92.42(3) . .
Ag29 Ag28 Ag31 122.03(3) . .
O3 Ag28 Ag7A 79.7(3) 2_565 .
O3 Ag28 Ag27 105.15(14) 2_565 .
O3 Ag28 Ag29 69.08(14) 2_565 .
O3 Ag28 Ag31 114.72(13) 2_565 .
O3 Ag28 O29 86.6(2) 2_565 2_565
O3 Ag28 S13 144.04(14) 2_565 .
O3 Ag28 S14 90.29(14) 2_565 .
O29 Ag28 Ag7A 137.9(2) 2_565 .
O29 Ag28 Ag27 165.77(14) 2_565 .
O29 Ag28 Ag29 46.92(14) 2_565 .
O29 Ag28 Ag31 75.11(14) 2_565 .
O29 Ag28 S14 90.60(15) 2_565 .
S13 Ag28 Ag7A 101.3(2) . .
S13 Ag28 Ag27 53.28(6) . .
S13 Ag28 Ag29 145.94(5) . .
S13 Ag28 Ag31 48.69(6) . .
S13 Ag28 O29 112.50(15) . 2_565
S13 Ag28 S14 118.33(7) . .
S14 Ag28 Ag7A 50.2(2) . .
S14 Ag28 Ag27 97.21(5) . .
S14 Ag28 Ag29 49.51(5) . .
S14 Ag28 Ag31 149.78(5) . .
Ag18 Ag29 Ag28 149.97(3) . .
Ag18 Ag29 Ag30 59.11(2) . .
Ag30 Ag29 Ag28 90.92(2) . .
O29 Ag29 Ag18 159.88(14) 2_565 .
O29 Ag29 Ag28 50.07(14) 2_565 .
O29 Ag29 Ag30 140.98(14) 2_565 .
O29 Ag29 S14 95.31(16) 2_565 .
O29 Ag29 S15 107.55(15) 2_565 .
S14 Ag29 Ag18 101.93(6) . .
S14 Ag29 Ag28 51.60(5) . .
S14 Ag29 Ag30 51.25(5) . .
S15 Ag29 Ag18 52.54(6) . .
S15 Ag29 Ag28 157.42(6) . .
S15 Ag29 Ag30 111.36(6) . .
S15 Ag29 S14 147.39(7) . .
Ag18 Ag30 Ag7A 148.3(3) . .
Ag18 Ag30 Ag21 92.32(3) . .
Ag18 Ag30 Ag29 59.95(2) . .
Ag21 Ag30 Ag7A 108.2(2) . .
Ag29 Ag30 Ag7A 88.9(3) . .
Ag29 Ag30 Ag21 116.28(3) . .
O4 Ag30 Ag7A 93.1(4) 2_565 .
O4 Ag30 Ag18 79.77(12) 2_565 .
O4 Ag30 Ag21 53.31(12) 2_565 .
O4 Ag30 Ag29 65.22(12) 2_565 .
O4 Ag30 O42 128.4(2) 2_565 .
O42 Ag30 Ag7A 66.6(4) . .
O42 Ag30 Ag18 140.3(2) . .
O42 Ag30 Ag21 87.23(19) . .
O42 Ag30 Ag29 151.0(2) . .
S14 Ag30 Ag7A 45.78(18) . .
S14 Ag30 Ag18 104.70(6) . .
S14 Ag30 Ag21 145.80(5) . .
S14 Ag30 Ag29 53.70(5) . .
S14 Ag30 O4 100.22(13) . 2_565
S14 Ag30 O42 97.3(2) . .
S14 Ag30 S18 157.03(8) . .
S18 Ag30 Ag7A 157.07(18) . .
S18 Ag30 Ag18 52.69(6) . .
S18 Ag30 Ag21 50.94(5) . .
S18 Ag30 Ag29 108.31(6) . .
S18 Ag30 O4 81.13(13) . 2_565
S18 Ag30 O42 99.7(2) . .
Ag9 Ag31 Ag32 130.53(3) 2_565 .
Ag28 Ag31 Ag9 138.43(3) . 2_565
Ag28 Ag31 Ag32 88.38(2) . .
O25 Ag31 Ag9 48.72(13) . 2_565
O25 Ag31 Ag28 119.70(13) . .
O25 Ag31 Ag32 100.82(12) . .
O25 Ag31 S8 79.78(13) . 2_565
O30 Ag31 Ag9 47.51(14) 2_565 2_565
O30 Ag31 Ag28 91.34(14) 2_565 .
O30 Ag31 Ag32 168.71(12) 2_565 .
O30 Ag31 O25 69.61(18) 2_565 .
O30 Ag31 S8 90.25(15) 2_565 2_565
O30 Ag31 S13 136.95(15) 2_565 .
S8 Ag31 Ag9 49.09(5) 2_565 2_565
S8 Ag31 Ag28 159.60(5) 2_565 .
S8 Ag31 Ag32 93.95(6) 2_565 .
S13 Ag31 Ag9 170.75(6) . 2_565
S13 Ag31 Ag28 48.22(5) . .
S13 Ag31 Ag32 47.23(5) . .
S13 Ag31 O25 137.70(13) . .
S13 Ag31 S8 122.18(8) . 2_565
Ag27 Ag32 Ag31 85.28(2) . .
Ag27 Ag32 Ag37 111.70(3) . .
Ag31 Ag32 Ag37 113.35(3) . .
Ag33 Ag32 Ag27 150.56(3) . .
Ag33 Ag32 Ag31 67.28(3) . .
Ag33 Ag32 Ag37 89.75(3) . .
O26 Ag32 Ag27 100.92(12) . .
O26 Ag32 Ag31 64.62(12) . .
O26 Ag32 Ag33 77.45(12) . .
O26 Ag32 Ag37 49.23(12) . .
O26 Ag32 O34 139.9(2) . .
O34 Ag32 Ag27 67.0(2) . .
O34 Ag32 Ag31 144.4(2) . .
O34 Ag32 Ag33 131.9(2) . .
O34 Ag32 Ag37 97.96(18) . .
S12 Ag32 Ag27 155.74(6) . .
S12 Ag32 Ag31 114.48(6) . .
S12 Ag32 Ag33 53.32(6) . .
S12 Ag32 Ag37 48.82(5) . .
S12 Ag32 O26 77.16(13) . .
S12 Ag32 O34 98.6(2) . .
S13 Ag32 Ag27 47.91(6) . .
S13 Ag32 Ag31 47.64(6) . .
S13 Ag32 Ag33 103.16(6) . .
S13 Ag32 Ag37 145.36(5) . .
S13 Ag32 O26 101.89(13) . .
S13 Ag32 O34 96.8(2) . .
S13 Ag32 S12 156.35(8) . .
Ag32 Ag33 Ag35 98.96(3) . .
S8 Ag33 Ag32 112.61(7) 2_565 .
S8 Ag33 Ag35 118.61(6) 2_565 .
S8 Ag33 S12 155.41(7) 2_565 .
S12 Ag33 Ag32 54.88(6) . .
S12 Ag33 Ag35 52.14(6) . .
Ag5A Ag34 Ag35 145.4(2) 2_565 .
Ag6 Ag34 Ag35 73.90(3) 2_565 .
O13 Ag34 Ag5A 66.7(3) . 2_565
O13 Ag34 Ag6 102.55(14) . 2_565
O13 Ag34 Ag35 86.72(15) . .
O13 Ag34 S11 77.77(15) . .
S7 Ag34 Ag5A 52.0(2) 2_565 2_565
S7 Ag34 Ag6 48.67(8) 2_565 2_565
S7 Ag34 Ag35 122.46(8) 2_565 .
S7 Ag34 O13 106.49(16) 2_565 .
S7 Ag34 S11 171.78(10) 2_565 .
S11 Ag34 Ag5A 135.8(2) . 2_565
S11 Ag34 Ag6 123.96(7) . 2_565
S11 Ag34 Ag35 50.07(6) . .
Ag33 Ag35 Ag34 109.67(3) . .
Ag36 Ag35 Ag33 141.64(4) . .
Ag36 Ag35 Ag34 88.23(3) . .
O14 Ag35 Ag33 64.68(13) . .
O14 Ag35 Ag34 65.66(14) . .
O14 Ag35 Ag36 95.28(12) . .
O14 Ag35 O39 90.8(2) . .
O14 Ag35 S11 102.73(15) . .
O14 Ag35 S12 95.64(15) . .
O39 Ag35 Ag33 69.35(19) . .
O39 Ag35 Ag34 64.95(19) . .
O39 Ag35 Ag36 147.02(19) . .
S11 Ag35 Ag33 157.90(7) . .
S11 Ag35 Ag34 48.61(6) . .
S11 Ag35 Ag36 53.22(6) . .
S11 Ag35 O39 93.82(19) . .
S12 Ag35 Ag33 51.10(5) . .
S12 Ag35 Ag34 159.14(6) . .
S12 Ag35 Ag36 103.32(6) . .
S12 Ag35 O39 108.30(19) . .
S12 Ag35 S11 151.00(8) . .
Ag1A Ag36 Ag37 98.4(3) . .
Ag35 Ag36 Ag1 164.36(7) . .
Ag35 Ag36 Ag1A 167.5(2) . .
Ag35 Ag36 Ag37 69.26(3) . .
Ag37 Ag36 Ag1 95.98(6) . .
S10 Ag36 Ag1 47.49(9) . .
S10 Ag36 Ag1A 53.3(5) . .
S10 Ag36 Ag35 117.07(7) . .
S10 Ag36 Ag37 55.14(6) . .
S10 Ag36 S11 153.21(9) . .
S11 Ag36 Ag1 138.98(8) . .
S11 Ag36 Ag1A 137.1(3) . .
S11 Ag36 Ag35 55.28(6) . .
S11 Ag36 Ag37 124.51(7) . .
Ag36 Ag37 Ag32 136.04(3) . .
Ag36 Ag37 Ag38 94.32(3) . .
Ag38 Ag37 Ag32 129.12(4) . .
O21 Ag37 Ag32 94.87(13) . .
O21 Ag37 Ag36 104.19(13) . .
O21 Ag37 Ag38 58.95(12) . .
O21 Ag37 O26 64.77(17) . .
O21 Ag37 S10 94.06(13) . .
O21 Ag37 S12 138.59(13) . .
O26 Ag37 Ag32 48.35(11) . .
O26 Ag37 Ag36 105.85(12) . .
O26 Ag37 Ag38 123.26(12) . .
O26 Ag37 S10 144.80(12) . .
S10 Ag37 Ag32 166.84(6) . .
S10 Ag37 Ag36 49.93(6) . .
S10 Ag37 Ag38 49.66(6) . .
S12 Ag37 Ag32 47.32(5) . .
S12 Ag37 Ag36 97.19(6) . .
S12 Ag37 Ag38 154.05(6) . .
S12 Ag37 O26 75.51(12) . .
S12 Ag37 S10 126.39(7) . .
Ag3A Ag38 Ag37 143.0(11) 2_565 .
Ag3A Ag38 Ag39 90.7(7) 2_565 .
Ag37 Ag38 Ag3 151.05(7) . 2_565
Ag39 Ag38 Ag3 95.24(7) . 2_565
Ag39 Ag38 Ag37 73.00(3) . .
S2 Ag38 Ag3 51.73(10) . 2_565
S2 Ag38 Ag3A 51.25(18) . 2_565
S2 Ag38 Ag37 123.52(7) . .
S2 Ag38 Ag39 50.53(6) . .
S2 Ag38 S10 169.65(9) . .
S10 Ag38 Ag3 135.33(9) . 2_565
S10 Ag38 Ag3A 137.1(3) . 2_565
S10 Ag38 Ag37 55.17(5) . .
S10 Ag38 Ag39 127.07(6) . .
Ag38 Ag39 Ag25 128.86(3) . .
O24 Ag39 Ag25 78.19(15) . .
O24 Ag39 Ag38 113.21(15) . .
O24 Ag39 O35 84.3(3) . .
O24 Ag39 S2 153.83(15) . .
O35 Ag39 Ag25 103.8(2) . .
O35 Ag39 Ag38 126.3(2) . .
S2 Ag39 Ag25 96.33(7) . .
S2 Ag39 Ag38 51.03(7) . .
S2 Ag39 O35 121.7(3) . .
O47 Ag40 Ag20 147.4(3) . .
O47 Ag40 S11 94.0(3) . 2_565
S6 Ag40 Ag20 47.49(6) . .
S6 Ag40 O47 101.1(3) . .
S6 Ag40 S11 157.34(8) . 2_565
S11 Ag40 Ag20 118.51(6) 2_565 .
F10 C0AA F11A 112.5(17) . .
F10 C0AA F12A 97.5(14) . .
F10 C0AA S1A 119.5(13) . .
F11 C0AA F12 108.7(13) . .
F11 C0AA S1 109.2(13) . .
F11A C0AA F12A 100.2(14) . .
F11A C0AA S1A 117.6(13) . .
F12 C0AA S1 105.1(10) . .
F12A C0AA S1A 104.7(12) . .
F10A C0AA F11 108.2(15) . .
F10A C0AA F12 114.6(16) . .
F10A C0AA S1 110.9(12) . .
O56 C3 N2 119(2) . .
O56A C3A N2A 127(3) . .
O57 C6 N3 134(3) . .
O57A C6A N3A 111(3) . .
C7 C8 S11 108.8(10) . .
C9 C8 C7 110.5(15) . .
C9 C8 S11 111.7(12) . .
C10 C11 S10 113.7(10) . .
C12 C11 C10 104.6(8) . .
C12 C11 S10 112.2(11) . .
C13 C14 C15 113.8(12) . .
C13 C14 S2 109.2(9) . .
C15 C14 S2 108.2(10) . .
C16 C17 C18 115.4(10) . .
C16 C17 S3 109.9(8) . .
C18 C17 S3 109.8(8) . .
C19 C20 C21 112.8(9) . .
C19 C20 S19 110.0(7) . .
C21 C20 S19 108.6(7) . .
C22 C23 C24 114.2(11) . .
C22 C23 S12 109.7(7) . .
C24 C23 S12 111.0(8) . .
C25 C26 S13 108.1(9) . .
C27 C26 C25 100.9(7) . .
C27 C26 S13 109.9(7) . .
C28 C29 C30 108.7(9) . .
C28 C29 S14 111.6(7) . .
C30 C29 S14 108.7(7) . .
C31 C32 S18 111.1(9) . .
C33 C32 C31 114.8(14) . .
C33 C32 S18 111.7(11) . .
C34 C35 C36 112.0(9) . .
C34 C35 S15 110.9(8) . .
C36 C35 S15 108.6(6) . .
C37 C38 S16 109.1(6) . .
C39 C38 C37 112.0(8) . .
C39 C38 S16 109.9(7) . .
C40 C41 S17 110.9(9) . .
C42 C41 C40 121.3(12) . .
C42 C41 S17 111.9(8) . .
C43 C44 C45 100.4(8) . .
C43 C44 S6 109.1(9) . .
C45 C44 S6 108.5(9) . .
C46 C47 C48 114.2(12) . .
C46 C47 S7 111.0(8) . .
C48 C47 S7 106.7(7) . .
C49 C50 C51 100.4(8) . .
C49 C50 S8 108.3(7) . .
C51 C50 S8 107.0(7) . .
C52 C53 S9 108.2(7) . .
C54 C53 C52 112.3(10) . .
C54 C53 S9 111.3(7) . .
C55 C56 C57 116.0(16) . .
C55 C56 S5 115.4(12) . .
C57 C56 S5 112.0(9) . .
C58 C59 S4 109.3(9) . .
C60 C59 C58 114.9(11) . .
C60 C59 S4 114.3(9) . .
F1 C61 F3 107.0(13) . .
F1 C61 S20 107.7(11) . .
F2 C61 F1 113.0(15) . .
F2 C61 F3 109.9(12) . .
F2 C61 S20 112.6(10) . .
F3 C61 S20 106.3(11) . .
F4 C62 F5 110.1(11) . .
F4 C62 F6 109.3(12) . .
F4 C62 S21 112.6(8) . .
F5 C62 F6 104.2(9) . .
F5 C62 S21 110.1(9) . .
F6 C62 S21 110.3(8) . .
F16 C63 S26 113.2(10) . .
F17 C63 F16 106.6(9) . .
F17 C63 F18 106.9(9) . .
F17 C63 S26 111.7(10) . .
F18 C63 F16 105.6(9) . .
F18 C63 S26 112.3(10) . .
F13 C64 S24 110(2) . .
F14 C64 F13 106.0(19) . .
F14 C64 S24 111.4(14) . .
F15 C64 F13 103.1(17) . .
F15 C64 F14 110(2) . .
F15 C64 S24 115.7(16) . .
F22 C65 S23 110.1(8) . .
F23 C65 F22 108.1(8) . .
F23 C65 F24 107.4(8) . .
F23 C65 S23 112.0(8) . .
F24 C65 F22 108.2(8) . .
F24 C65 S23 110.9(8) . .
F19 C67 F21 107.1(13) . .
F19 C67 S25 112.0(11) . .
F20 C67 F19 105.8(12) . .
F20 C67 F21 110.5(14) . .
F20 C67 S25 111.2(10) . .
F21 C67 S25 110.1(9) . .
O55 C70 N1 128(2) . .
F7 C71 F8 106.3(9) . .
F7 C71 F9 110.3(12) . .
F7 C71 S22 112.2(9) . .
F8 C71 S22 110.1(9) . .
F9 C71 F8 106.4(10) . .
F9 C71 S22 111.3(7) . .
O27 Mo1 O28 108.3(3) . .
O27 Mo1 O29 110.2(3) . .
O27 Mo1 O30 108.9(3) . .
O28 Mo1 O30 110.5(3) . .
O29 Mo1 O28 109.9(3) . .
O29 Mo1 O30 108.9(3) . .
O1 Mo2 O2 104.9(3) . .
O1 Mo2 O3 103.3(3) . .
O1 Mo2 O4 84.1(2) . .
O1 Mo2 O5 149.3(2) . .
O1 Mo2 O9 84.0(2) . .
O2 Mo2 O3 102.3(3) . .
O2 Mo2 O4 163.6(2) . .
O2 Mo2 O5 94.7(2) . .
O2 Mo2 O9 90.2(2) . .
O3 Mo2 O4 88.7(2) . .
O3 Mo2 O5 95.2(2) . .
O3 Mo2 O9 163.1(2) . .
O5 Mo2 O4 71.94(19) . .
O5 Mo2 O9 72.3(2) . .
O9 Mo2 O4 76.9(2) . .
O5 Mo3 O11 73.20(18) . .
O9 Mo3 O5 76.5(2) . .
O9 Mo3 O11 83.6(2) . .
O9 Mo3 O16 152.6(2) . .
O10 Mo3 O5 91.9(2) . .
O10 Mo3 O9 104.6(2) . .
O10 Mo3 O11 161.1(2) . .
O10 Mo3 O16 95.4(2) . .
O12 Mo3 O5 164.9(2) . .
O12 Mo3 O9 97.2(3) . .
O12 Mo3 O10 103.0(3) . .
O12 Mo3 O11 92.6(2) . .
O12 Mo3 O16 96.4(3) . .
O16 Mo3 O5 84.3(2) . .
O16 Mo3 O11 72.06(19) . .
O4 Mo4 O5 77.7(2) . .
O4 Mo4 O8 155.5(2) . .
O4 Mo4 O11 87.9(2) . .
O5 Mo4 O11 75.23(19) . .
O6 Mo4 O4 102.7(2) . .
O6 Mo4 O5 94.8(2) . .
O6 Mo4 O7 103.7(2) . .
O6 Mo4 O8 93.1(2) . .
O6 Mo4 O11 163.7(2) . .
O7 Mo4 O4 98.7(2) . .
O7 Mo4 O5 161.5(2) . .
O7 Mo4 O8 95.6(2) . .
O7 Mo4 O11 86.6(2) . .
O8 Mo4 O5 82.45(19) . .
O8 Mo4 O11 73.1(2) . .
O11 Mo5 O8 76.0(2) . .
O11 Mo5 O16 75.7(2) . .
O11 Mo5 O17 143.2(2) . .
O13 Mo5 O8 166.4(2) . .
O13 Mo5 O11 96.9(3) . .
O13 Mo5 O16 90.1(2) . .
O13 Mo5 O17 105.3(3) . .
O15 Mo5 O8 90.8(2) . .
O15 Mo5 O11 105.8(3) . .
O15 Mo5 O13 102.5(3) . .
O15 Mo5 O16 166.9(2) . .
O15 Mo5 O17 97.7(3) . .
O16 Mo5 O8 76.92(19) . .
O17 Mo5 O8 75.8(2) . .
O17 Mo5 O16 75.3(2) . .
O8 Mo6 O17 71.74(19) . .
O8 Mo6 O18 83.07(19) . .
O18 Mo6 O17 73.16(18) . .
O19 Mo6 O8 95.5(2) . .
O19 Mo6 O17 162.4(2) . .
O19 Mo6 O18 93.7(2) . .
O19 Mo6 O21 103.9(2) . .
O20 Mo6 O8 97.8(2) . .
O20 Mo6 O17 90.9(2) . .
O20 Mo6 O18 163.0(2) . .
O20 Mo6 O19 103.1(3) . .
O20 Mo6 O21 97.3(2) . .
O21 Mo6 O8 151.9(2) . .
O21 Mo6 O17 84.5(2) . .
O21 Mo6 O18 75.6(2) . .
O18 Mo7 O21 72.4(2) . .
O18 Mo7 O26 72.96(19) . .
O21 Mo7 O26 75.14(19) . .
O22 Mo7 O18 96.3(2) . .
O22 Mo7 O21 91.7(2) . .
O22 Mo7 O23 103.4(3) . .
O22 Mo7 O24 103.5(3) . .
O22 Mo7 O26 164.9(2) . .
O23 Mo7 O18 95.3(2) . .
O23 Mo7 O21 161.6(2) . .
O23 Mo7 O24 102.4(3) . .
O23 Mo7 O26 88.4(2) . .
O24 Mo7 O18 149.4(2) . .
O24 Mo7 O21 83.8(2) . .
O24 Mo7 O26 82.7(2) . .
O14 Mo8 O16 98.2(2) . .
O14 Mo8 O17 89.5(2) . .
O14 Mo8 O18 164.5(2) . .
O14 Mo8 O25 103.2(3) . .
O14 Mo8 O26 100.6(3) . .
O16 Mo8 O17 73.9(2) . .
O16 Mo8 O18 80.8(2) . .
O17 Mo8 O18 75.30(18) . .
O25 Mo8 O16 91.3(2) . .
O25 Mo8 O17 161.9(2) . .
O25 Mo8 O18 92.3(2) . .
O25 Mo8 O26 102.1(2) . .
O26 Mo8 O16 153.7(2) . .
O26 Mo8 O17 88.0(2) . .
O26 Mo8 O18 76.2(2) . .
C68 N1 C69 120.1(18) . .
C70 N1 C68 119.2(19) . .
C70 N1 C69 119.9(17) . .
C2 N2 C1 114.7(18) . .
C3 N2 C1 124.0(19) . .
C3 N2 C2 121(2) . .
C2A N2A C1A 117(2) . .
C3A N2A C1A 120(2) . .
C3A N2A C2A 123(2) . .
C5 N3 C4 122(3) . .
C6 N3 C4 114(3) . .
C6 N3 C5 124(3) . .
C5A N3A C4A 108.2(10) . .
C6A N3A C4A 137(2) . .
C6A N3A C5A 114(2) . .
Ag7A O1 Ag26 91.1(3) 2_565 2_565
Mo2 O1 Ag7A 122.0(6) . 2_565
Mo2 O1 Ag26 113.9(3) . 2_565
Mo2 O2 Ag10 125.0(3) . 2_565
Ag12 O3 Ag28 99.2(2) . 2_565
Mo2 O3 Ag12 114.8(3) . .
Mo2 O3 Ag28 138.1(3) . 2_565
Mo2 O4 Ag30 105.0(2) . 2_565
Mo4 O4 Ag30 144.0(3) . 2_565
Mo4 O4 Mo2 107.7(2) . .
Mo2 O5 Ag13 120.7(2) . 2_565
Mo2 O5 Mo3 98.1(2) . .
Mo2 O5 Mo4 99.2(2) . .
Mo3 O5 Ag13 110.8(2) . 2_565
Mo4 O5 Ag13 117.3(2) . 2_565
Mo4 O5 Mo3 108.5(2) . .
Ag14 O6 Ag16 86.96(18) 2_565 2_565
Mo4 O6 Ag14 131.8(3) . 2_565
Mo4 O6 Ag16 123.0(2) . 2_565
Ag19 O7 Ag17 96.93(18) 2_565 2_565
Mo4 O7 Ag17 136.2(3) . 2_565
Mo4 O7 Ag19 126.8(3) . 2_565
Mo4 O8 Mo5 103.7(2) . .
Mo6 O8 Mo4 147.5(3) . .
Mo6 O8 Mo5 107.8(2) . .
Ag21 O9 Ag22 74.06(15) 2_565 2_565
Mo2 O9 Ag21 107.1(2) . 2_565
Mo2 O9 Ag22 139.6(3) . 2_565
Mo3 O9 Ag21 115.5(3) . 2_565
Mo3 O9 Ag22 108.3(2) . 2_565
Mo3 O9 Mo2 107.1(2) . .
Ag24 O10 Ag11 80.90(17) 2_565 2_565
Mo3 O10 Ag11 136.5(3) . 2_565
Mo3 O10 Ag24 139.9(3) . 2_565
Mo4 O11 Mo3 102.8(2) . .
Mo5 O11 Mo3 102.4(2) . .
Mo5 O11 Mo4 103.2(2) . .
Mo3 O12 Ag5A 152.3(5) . 2_565
Mo5 O13 Ag34 154.4(3) . .
Ag35 O14 Ag6 101.26(19) . 2_565
Mo8 O14 Ag6 130.1(3) . 2_565
Mo8 O14 Ag35 126.3(3) . .
Mo5 O15 Ag4 157.0(3) . 2_565
Mo3 O16 Mo5 106.9(2) . .
Mo3 O16 Mo8 148.7(3) . .
Mo8 O16 Mo5 103.3(2) . .
Mo5 O17 Mo6 101.5(2) . .
Mo5 O17 Mo8 103.1(2) . .
Mo8 O17 Mo6 104.0(2) . .
Mo6 O18 Ag13 113.2(2) . 2_565
Mo6 O18 Mo8 107.2(2) . .
Mo7 O18 Ag13 117.4(2) . 2_565
Mo7 O18 Mo6 99.9(2) . .
Mo7 O18 Mo8 99.42(19) . .
Mo8 O18 Ag13 117.5(2) . 2_565
Ag14 O19 Ag2 89.59(19) 2_565 2_565
Mo6 O19 Ag2 135.2(3) . 2_565
Mo6 O19 Ag14 134.6(3) . 2_565
Ag1A O20 Ag15 76.1(4) . 2_565
Mo6 O20 Ag1A 146.9(7) . .
Mo6 O20 Ag15 132.2(3) . 2_565
Mo6 O21 Ag37 117.6(3) . .
Mo6 O21 Mo7 106.3(2) . .
Mo7 O21 Ag37 106.0(2) . .
Ag10 O22 Ag25 101.8(2) . .
Mo7 O22 Ag10 126.3(3) . .
Mo7 O22 Ag25 122.4(3) . .
Mo7 O23 Ag12 116.7(3) . 2_565
Ag39 O24 Ag27 108.9(2) . .
Mo7 O24 Ag27 117.6(3) . .
Mo7 O24 Ag39 112.8(3) . .
Ag9 O25 Ag31 81.79(15) 2_565 .
Ag11 O25 Ag9 83.80(17) 2_565 2_565
Ag11 O25 Ag31 99.47(19) 2_565 .
Mo8 O25 Ag9 129.6(3) . 2_565
Mo8 O25 Ag11 135.9(3) . 2_565
Mo8 O25 Ag31 111.8(2) . .
Ag32 O26 Ag37 82.42(16) . .
Mo7 O26 Ag32 98.4(2) . .
Mo7 O26 Ag37 101.2(2) . .
Mo8 O26 Ag32 144.9(3) . .
Mo8 O26 Ag37 114.9(2) . .
Mo8 O26 Mo7 107.1(2) . .
Ag14 O28 Ag2A 71.2(2) 2_565 2_565
Ag14 O28 Ag16 89.1(2) 2_565 2_565
Ag16 O28 Ag2A 88.9(3) 2_565 2_565
Mo1 O28 Ag2A 145.9(4) . 2_565
Mo1 O28 Ag14 110.1(3) . 2_565
Mo1 O28 Ag16 124.9(3) . 2_565
Ag29 O29 Ag28 83.01(19) 2_565 2_565
Mo1 O29 Ag28 136.6(3) . 2_565
Mo1 O29 Ag29 135.6(3) . 2_565
Ag9 O30 Ag31 83.97(18) . 2_565
Ag11 O30 Ag9 84.10(18) . .
Ag11 O30 Ag31 99.62(19) . 2_565
Mo1 O30 Ag9 146.6(3) . .
Mo1 O30 Ag11 116.2(3) . .
Mo1 O30 Ag31 115.6(3) . 2_565
S1A O32 Ag23 137.9(16) . .
S21 O34 Ag32 112.3(4) . .
S21 O35 Ag39 106.8(4) . .
S20 O39 Ag35 134.6(5) . .
S22 O40 Ag26 114.8(4) . .
S22 O42 Ag30 121.0(4) . .
S25 O43 Ag18 103.9(4) . .
S24 O47 Ag40 115.9(6) . .
S26 O51 Ag1 122.8(7) . 2_565
S23 O53 Ag5 103.6(9) . .
C70 O55 Ag3 126.2(13) . .
C3 O56 Ag7 132.5(15) . .
C6 O57 Ag5 119(2) . .
C6A O57A Ag23 139.5(13) . .
O31 S1 C0AA 97.0(8) . .
O31 S1 O32A 116.5(12) . .
O32A S1 C0AA 101.1(11) . .
O33A S1 C0AA 108.6(11) . .
O33A S1 O31 120.5(11) . .
O33A S1 O32A 109.9(14) . .
O31A S1A C0AA 94.6(12) . .
O31A S1A O32 116.0(14) . .
O31A S1A O33 115.1(14) . .
O32 S1A C0AA 108.2(14) . .
O32 S1A O33 115.7(14) . .
O33 S1A C0AA 103.7(11) . .
Ag3A S2 Ag38 77.0(2) 2_565 .
Ag38 S2 Ag3 78.23(13) . 2_565
Ag39 S2 Ag3 136.62(14) . 2_565
Ag39 S2 Ag3A 127.2(13) . 2_565
Ag39 S2 Ag38 78.44(8) . .
C14 S2 Ag3 107.7(4) . 2_565
C14 S2 Ag3A 117.8(15) . 2_565
C14 S2 Ag38 103.0(5) . .
C14 S2 Ag39 113.0(4) . .
Ag2 S3 Ag24 104.98(9) 2_565 .
Ag2 S3 Ag25 119.32(9) 2_565 .
Ag24 S3 Ag2A 82.8(2) . 2_565
Ag24 S3 Ag25 101.04(8) . .
Ag25 S3 Ag2A 130.44(18) . 2_565
C17 S3 Ag2 109.6(3) . 2_565
C17 S3 Ag2A 110.7(4) . 2_565
C17 S3 Ag24 103.4(3) . .
C17 S3 Ag25 116.1(3) . .
Ag22 S4 Ag23 82.29(8) . .
Ag22 S4 Ag26 92.78(8) . .
Ag23 S4 Ag26 137.15(10) . .
C59 S4 Ag22 104.2(4) . .
C59 S4 Ag23 111.5(4) . .
C59 S4 Ag26 110.9(4) . .
Ag5 S5 Ag21 137.19(11) . .
Ag20 S5 Ag5 85.14(10) . .
Ag20 S5 Ag5A 68.3(3) . .
Ag20 S5 Ag21 74.71(7) . .
Ag20 S5 Ag22 133.58(11) . .
Ag21 S5 Ag5A 120.9(3) . .
Ag22 S5 Ag5 96.47(10) . .
Ag22 S5 Ag5A 101.6(2) . .
Ag22 S5 Ag21 73.16(7) . .
C56 S5 Ag5 112.9(5) . .
C56 S5 Ag5A 125.2(6) . .
C56 S5 Ag20 108.6(4) . .
C56 S5 Ag21 109.3(5) . .
C56 S5 Ag22 113.1(5) . .
Ag4 S6 Ag19 73.90(7) . .
Ag4 S6 Ag20 126.85(11) . .
Ag4 S6 Ag40 91.14(10) . .
Ag4A S6 Ag19 74.7(2) . .
Ag4A S6 Ag20 138.2(4) . .
Ag4A S6 Ag40 100.0(4) . .
Ag20 S6 Ag19 74.35(7) . .
Ag40 S6 Ag19 138.13(10) . .
Ag40 S6 Ag20 85.22(8) . .
C44 S6 Ag4 114.4(4) . .
C44 S6 Ag4A 100.4(7) . .
C44 S6 Ag19 108.5(4) . .
C44 S6 Ag20 115.6(4) . .
C44 S6 Ag40 113.3(4) . .
Ag5A S7 Ag6A 142.6(3) . .
Ag5A S7 Ag8 85.3(3) . .
Ag5A S7 Ag34 72.7(3) . 2_565
Ag6 S7 Ag5 142.64(11) . .
Ag6 S7 Ag8 75.56(8) . .
Ag8 S7 Ag5 81.13(9) . .
Ag8 S7 Ag6A 74.16(14) . .
Ag34 S7 Ag5 89.98(10) 2_565 .
Ag34 S7 Ag6 82.72(10) 2_565 .
Ag34 S7 Ag6A 96.30(19) 2_565 .
Ag34 S7 Ag8 129.00(10) 2_565 .
C47 S7 Ag5 106.5(4) . .
C47 S7 Ag5A 122.5(5) . .
C47 S7 Ag6 109.6(4) . .
C47 S7 Ag6A 94.6(4) . .
C47 S7 Ag8 114.1(4) . .
C47 S7 Ag34 116.5(4) . 2_565
Ag6 S8 Ag9 71.76(7) . .
Ag6 S8 Ag31 127.38(9) . 2_565
Ag6A S8 Ag9 75.28(17) . .
Ag6A S8 Ag31 144.4(3) . 2_565
Ag6A S8 Ag33 97.4(2) . 2_565
Ag9 S8 Ag31 77.95(6) . 2_565
Ag33 S8 Ag6 87.18(8) 2_565 .
Ag33 S8 Ag9 135.87(9) 2_565 .
Ag33 S8 Ag31 85.77(8) 2_565 2_565
C50 S8 Ag6 109.6(5) . .
C50 S8 Ag6A 90.3(6) . .
C50 S8 Ag9 108.6(5) . .
C50 S8 Ag31 120.5(5) . 2_565
C50 S8 Ag33 115.0(4) . 2_565
Ag8 S9 Ag9 72.80(7) . .
Ag8 S9 Ag23 77.97(7) . .
Ag8 S9 Ag24 120.78(9) . .
Ag9 S9 Ag23 146.28(10) . .
Ag9 S9 Ag24 108.58(8) . .
Ag23 S9 Ag24 72.67(6) . .
C53 S9 Ag8 112.6(3) . .
C53 S9 Ag9 104.5(3) . .
C53 S9 Ag23 102.0(3) . .
C53 S9 Ag24 123.0(3) . .
Ag1 S10 Ag37 139.8(3) . .
Ag1A S10 Ag37 128.0(7) . .
Ag36 S10 Ag1 86.2(3) . .
Ag36 S10 Ag1A 73.9(8) . .
Ag36 S10 Ag37 74.94(7) . .
Ag38 S10 Ag1 96.66(12) . .
Ag38 S10 Ag1A 101.2(4) . .
Ag38 S10 Ag36 136.15(10) . .
Ag38 S10 Ag37 75.17(7) . .
C11 S10 Ag1 108.8(5) . .
C11 S10 Ag1A 117.4(7) . .
C11 S10 Ag36 104.8(6) . .
C11 S10 Ag37 110.2(4) . .
C11 S10 Ag38 115.2(6) . .
Ag34 S11 Ag35 81.32(7) . .
Ag34 S11 Ag40 88.33(9) . 2_565
Ag36 S11 Ag34 121.44(9) . .
Ag36 S11 Ag35 71.50(7) . .
Ag36 S11 Ag40 89.00(8) . 2_565
Ag40 S11 Ag35 148.17(10) 2_565 .
C8 S11 Ag34 118.4(5) . .
C8 S11 Ag35 104.9(4) . .
C8 S11 Ag36 118.3(5) . .
C8 S11 Ag40 106.5(4) . 2_565
Ag32 S12 Ag37 83.86(7) . .
Ag33 S12 Ag32 71.81(6) . .
Ag33 S12 Ag35 76.76(7) . .
Ag33 S12 Ag37 125.11(9) . .
Ag35 S12 Ag32 131.08(9) . .
Ag35 S12 Ag37 84.68(7) . .
C23 S12 Ag32 111.3(4) . .
C23 S12 Ag33 113.6(4) . .
C23 S12 Ag35 115.3(4) . .
C23 S12 Ag37 121.0(4) . .
Ag28 S13 Ag27 74.32(7) . .
Ag28 S13 Ag31 83.08(7) . .
Ag28 S13 Ag32 139.11(9) . .
Ag31 S13 Ag27 131.38(9) . .
Ag32 S13 Ag27 84.88(7) . .
Ag32 S13 Ag31 85.13(7) . .
C26 S13 Ag27 115.8(5) . .
C26 S13 Ag28 107.6(4) . .
C26 S13 Ag31 111.9(5) . .
C26 S13 Ag32 113.1(4) . .
Ag7 S14 Ag28 84.66(10) . .
Ag7A S14 Ag28 74.0(5) . .
Ag7A S14 Ag29 130.5(5) . .
Ag7A S14 Ag30 87.9(2) . .
Ag29 S14 Ag7 140.98(12) . .
Ag29 S14 Ag28 78.89(7) . .
Ag30 S14 Ag7 86.53(8) . .
Ag30 S14 Ag28 125.31(8) . .
Ag30 S14 Ag29 75.05(6) . .
C29 S14 Ag7 109.9(3) . .
C29 S14 Ag7A 120.6(6) . .
C29 S14 Ag28 121.6(4) . .
C29 S14 Ag29 108.8(3) . .
C29 S14 Ag30 112.1(3) . .
Ag17 S15 Ag16 75.32(6) . .
Ag17 S15 Ag29 134.57(9) . .
Ag18 S15 Ag16 136.63(9) . .
Ag18 S15 Ag17 82.14(7) . .
Ag18 S15 Ag29 73.85(6) . .
Ag29 S15 Ag16 96.53(7) . .
C35 S15 Ag16 111.2(3) . .
C35 S15 Ag17 113.4(3) . .
C35 S15 Ag18 111.7(3) . .
C35 S15 Ag29 111.1(3) . .
Ag2 S16 Ag3 73.60(9) . .
Ag2 S16 Ag16 96.54(7) . .
Ag3A S16 Ag2A 85.2(12) . .
Ag3A S16 Ag15 87.9(5) . .
Ag3A S16 Ag16 145.0(10) . .
Ag15 S16 Ag2 124.72(9) . .
Ag15 S16 Ag2A 134.97(17) . .
Ag15 S16 Ag3 85.72(11) . .
Ag15 S16 Ag16 78.65(7) . .
Ag16 S16 Ag2A 82.04(19) . .
Ag16 S16 Ag3 152.11(13) . .
C38 S16 Ag2 119.5(3) . .
C38 S16 Ag2A 109.3(3) . .
C38 S16 Ag3 102.8(3) . .
C38 S16 Ag3A 110.2(10) . .
C38 S16 Ag15 114.8(3) . .
C38 S16 Ag16 104.7(3) . .
Ag1A S17 Ag4A 89.0(8) 2_565 .
Ag4 S17 Ag1 88.8(2) . 2_565
Ag4 S17 Ag15 135.20(11) . .
Ag4 S17 Ag17 91.57(8) . .
Ag15 S17 Ag1 76.95(9) . 2_565
Ag15 S17 Ag1A 79.3(3) . 2_565
Ag15 S17 Ag4A 147.1(4) . .
Ag15 S17 Ag17 73.43(6) . .
Ag17 S17 Ag1 137.9(2) . 2_565
Ag17 S17 Ag1A 128.6(6) . 2_565
Ag17 S17 Ag4A 91.1(2) . .
C41 S17 Ag1 106.5(5) . 2_565
C41 S17 Ag1A 118.2(8) . 2_565
C41 S17 Ag4 111.8(4) . .
C41 S17 Ag4A 99.6(6) . .
C41 S17 Ag15 113.0(4) . .
C41 S17 Ag17 112.4(3) . .
Ag18 S18 Ag19 82.25(8) . .
Ag18 S18 Ag21 127.27(9) . .
Ag18 S18 Ag30 74.31(7) . .
Ag19 S18 Ag21 82.29(7) . .
Ag30 S18 Ag19 133.03(9) . .
Ag30 S18 Ag21 80.64(7) . .
C32 S18 Ag18 113.2(5) . .
C32 S18 Ag19 115.5(4) . .
C32 S18 Ag21 119.0(5) . .
C32 S18 Ag30 111.1(4) . .
Ag7 S19 Ag26 83.81(7) . .
Ag7A S19 Ag26 83.4(2) . .
Ag7A S19 Ag27 68.0(3) . .
Ag25 S19 Ag7 132.30(12) . .
Ag25 S19 Ag7A 121.2(5) . .
Ag25 S19 Ag26 71.18(6) . .
Ag25 S19 Ag27 104.80(8) . .
Ag27 S19 Ag7 72.92(8) . .
Ag27 S19 Ag26 143.98(9) . .
C20 S19 Ag7 112.8(3) . .
C20 S19 Ag7A 125.1(6) . .
C20 S19 Ag25 112.5(3) . .
C20 S19 Ag26 104.7(3) . .
C20 S19 Ag27 109.5(3) . .
O37 S20 C61 107.7(7) . .
O37 S20 O38 115.3(6) . .
O38 S20 C61 101.0(6) . .
O39 S20 C61 103.0(6) . .
O39 S20 O37 113.8(5) . .
O39 S20 O38 114.1(6) . .
O34 S21 C62 101.6(5) . .
O34 S21 O35 117.2(7) . .
O34 S21 O36 114.7(6) . .
O35 S21 C62 102.4(5) . .
O36 S21 C62 106.4(5) . .
O36 S21 O35 112.4(5) . .
O40 S22 C71 102.8(5) . .
O41 S22 C71 102.5(5) . .
O41 S22 O40 114.0(5) . .
O42 S22 C71 103.6(6) . .
O42 S22 O40 115.5(6) . .
O42 S22 O41 115.9(5) . .
O52 S23 C65 103.8(10) . .
O52 S23 O53 106.2(11) . .
O53 S23 C65 100.2(9) . .
O54 S23 C65 114.6(10) . .
O54 S23 O52 118.5(11) . .
O54 S23 O53 111.5(11) . .
O46 S24 C64 107.1(8) . .
O46 S24 O47 112.1(9) . .
O47 S24 C64 98.0(11) . .
O48 S24 C64 116.0(10) . .
O48 S24 O46 117.3(9) . .
O48 S24 O47 104.8(9) . .
O43 S25 C67 103.9(6) . .
O44 S25 C67 104.3(7) . .
O44 S25 O43 114.1(6) . .
O44 S25 O45 113.7(7) . .
O45 S25 C67 103.7(6) . .
O45 S25 O43 115.2(6) . .
O49 S26 C63 104.4(9) . .
O49 S26 O50 117.7(12) . .
O49 S26 O51 123.0(11) . .
O50 S26 C63 102.2(7) . .
O50 S26 O51 106.0(8) . .
O51 S26 C63 99.9(8) . .
S1 O32A Ag23 151.1(14) . .

loop_
_geom_bond_atom_site_label_1
_geom_bond_atom_site_label_2
_geom_bond_distance
_geom_bond_site_symmetry_2
Ag1 Ag15 3.074(3) 2_565
Ag1 Ag36 3.353(11) .
Ag1 O51 2.534(17) 2_565
Ag1 S10 2.477(6) .
Ag1 S17 2.499(3) 2_565
Ag1A Ag15 3.150(10) 2_565
Ag1A Ag36 2.93(2) .
Ag1A O20 2.537(13) .
Ag1A S10 2.442(11) .
Ag1A S17 2.495(6) 2_565
Ag2 Ag3 2.990(3) .
Ag2 Ag14 3.3503(11) .
Ag2 O19 2.393(6) 2_565
Ag2 S3 2.355(2) 2_565
Ag2 S16 2.456(2) .
Ag2A Ag14 2.797(8) .
Ag2A Ag24 3.248(8) 2_565
Ag2A O28 2.474(11) 2_565
Ag2A S3 2.523(7) 2_565
Ag2A S16 2.740(8) .
Ag3 Ag15 3.363(4) .
Ag3 Ag38 3.078(4) 2_565
Ag3 O55 2.360(11) .
Ag3 S2 2.468(4) 2_565
Ag3 S16 2.534(4) .
Ag3A Ag15 3.317(9) .
Ag3A Ag38 2.992(11) 2_565
Ag3A S2 2.395(11) 2_565
Ag3A S16 2.370(19) .
Ag4 Ag19 2.9600(14) .
Ag4 O15 2.459(6) 2_565
Ag4 S6 2.436(3) .
Ag4 S17 2.412(3) .
Ag4A Ag19 2.991(11) .
Ag4A S6 2.443(11) .
Ag4A S17 2.576(12) .
Ag5 Ag8 3.2514(17) .
Ag5 Ag20 3.2913(19) .
Ag5 O53 2.556(17) .
Ag5 O57 2.55(2) .
Ag5 S5 2.444(3) .
Ag5 S7 2.554(3) .
Ag5A Ag8 3.224(10) .
Ag5A Ag20 2.869(10) .
Ag5A Ag34 2.802(12) 2_565
Ag5A O12 2.340(10) 2_565
Ag5A S5 2.675(10) .
Ag5A S7 2.313(9) .
Ag6 Ag8 2.9781(13) .
Ag6 Ag9 2.9533(12) .
Ag6 Ag34 3.1924(17) 2_565
Ag6 O14 2.541(6) 2_565
Ag6 S7 2.417(3) .
Ag6 S8 2.497(3) .
Ag6A Ag8 3.150(7) .
Ag6A Ag9 2.955(6) .
Ag6A S7 2.763(8) .
Ag6A S8 2.285(7) .
Ag7 Ag27 2.970(3) .
Ag7 O56 2.400(12) .
Ag7 S14 2.552(3) .
Ag7 S19 2.530(3) .
Ag7A Ag26 3.367(10) .
Ag7A Ag27 2.735(12) .
Ag7A Ag28 3.019(19) .
Ag7A Ag30 3.366(9) .
Ag7A O1 2.322(15) 2_565
Ag7A S14 2.414(10) .
Ag7A S19 2.425(10) .
Ag8 Ag9 2.9204(10) .
Ag8 Ag23 3.1151(11) .
Ag8 S7 2.445(3) .
Ag8 S9 2.444(2) .
Ag9 Ag11 3.2478(8) .
Ag9 Ag31 3.2888(10) 2_565
Ag9 O25 2.497(5) 2_565
Ag9 O30 2.439(6) .
Ag9 S8 2.542(2) .
Ag9 S9 2.477(2) .
Ag10 Ag11 2.7207(8) .
Ag10 Ag12 2.8772(8) 2_565
Ag10 Ag13 2.8635(8) .
Ag10 Ag13 2.9018(8) 2_565
Ag10 Ag14 2.7006(8) 2_565
Ag10 Ag24 3.0707(9) .
Ag10 O2 2.336(6) 2_565
Ag10 O22 2.319(5) .
Ag11 Ag12 2.6810(8) .
Ag11 Ag13 2.9170(8) .
Ag11 Ag14 2.9062(8) 2_565
Ag11 Ag24 3.0564(9) .
Ag11 O10 2.417(5) 2_565
Ag11 O25 2.364(5) 2_565
Ag11 O30 2.410(5) .
Ag12 Ag10 2.8771(8) 2_565
Ag12 Ag13 2.8132(8) 2_565
Ag12 Ag13 2.8866(8) .
Ag12 Ag14 2.6980(8) 2_565
Ag12 O3 2.296(5) .
Ag12 O23 2.318(6) 2_565
Ag13 Ag10 2.9019(8) 2_565
Ag13 Ag12 2.8132(8) 2_565
Ag13 Ag14 2.8950(8) .
Ag13 O5 2.378(5) 2_565
Ag13 O18 2.337(5) 2_565
Ag14 Ag10 2.7007(8) 2_565
Ag14 Ag11 2.9061(8) 2_565
Ag14 Ag12 2.6979(8) 2_565
Ag14 Ag16 3.3526(8) .
Ag14 O6 2.406(5) 2_565
Ag14 O19 2.362(5) 2_565
Ag14 O28 2.328(5) 2_565
Ag15 Ag1 3.074(3) 2_565
Ag15 Ag1A 3.150(10) 2_565
Ag15 Ag16 3.1138(9) .
Ag15 Ag17 2.9298(10) .
Ag15 O20 2.573(5) 2_565
Ag15 S16 2.409(2) .
Ag15 S17 2.442(2) .
Ag16 Ag17 3.0644(9) .
Ag16 O6 2.466(5) 2_565
Ag16 O28 2.448(6) 2_565
Ag16 S15 2.532(2) .
Ag16 S16 2.503(2) .
Ag17 Ag18 3.2541(10) .
Ag17 O7 2.547(5) 2_565
Ag17 S15 2.483(2) .
Ag17 S17 2.459(2) .
Ag18 Ag19 3.2444(11) .
Ag18 Ag29 2.9887(10) .
Ag18 Ag30 2.9631(9) .
Ag18 O43 2.598(8) .
Ag18 S15 2.470(2) .
Ag18 S18 2.448(2) .
Ag19 Ag20 2.9889(14) .
Ag19 Ag21 3.3142(11) .
Ag19 O7 2.415(6) 2_565
Ag19 S6 2.487(2) .
Ag19 S18 2.485(2) .
Ag20 Ag21 3.0881(14) .
Ag20 Ag40 3.3245(14) .
Ag20 S5 2.422(3) .
Ag20 S6 2.459(2) .
Ag21 Ag22 3.0361(10) .
Ag21 Ag30 3.2424(10) .
Ag21 O9 2.462(5) 2_565
Ag21 S5 2.658(3) .
Ag21 S18 2.552(2) .
Ag22 Ag23 3.1686(10) .
Ag22 O9 2.578(5) 2_565
Ag22 S4 2.391(3) .
Ag22 S5 2.427(3) .
Ag23 Ag24 3.0220(11) .
Ag23 O32 2.58(3) .
Ag23 O57A 2.544(15) .
Ag23 S4 2.424(2) .
Ag23 S9 2.507(3) .
Ag23 O32A 2.53(3) .
Ag24 Ag2A 3.248(8) 2_565
Ag24 O10 2.292(6) 2_565
Ag24 S3 2.387(2) .
Ag24 S9 2.592(2) .
Ag25 Ag26 2.9426(9) .
Ag25 Ag39 3.2983(11) .
Ag25 O22 2.513(5) .
Ag25 S3 2.418(2) .
Ag25 S19 2.416(2) .
Ag26 O1 2.396(6) 2_565
Ag26 O40 2.535(7) .
Ag26 S4 2.437(2) .
Ag26 S19 2.631(2) .
Ag27 Ag28 3.0001(10) .
Ag27 Ag32 3.3526(11) .
Ag27 O24 2.500(5) .
Ag27 S13 2.498(3) .
Ag27 S19 2.468(2) .
Ag28 Ag29 3.2481(9) .
Ag28 Ag31 3.2860(10) .
Ag28 O3 2.321(5) 2_565
Ag28 O29 2.509(6) 2_565
Ag28 S13 2.469(2) .
Ag28 S14 2.594(2) .
Ag29 Ag30 3.0181(10) .
Ag29 O29 2.390(6) 2_565
Ag29 S14 2.517(2) .
Ag29 S15 2.505(2) .
Ag30 O4 2.550(5) 2_565
Ag30 O42 2.595(8) .
Ag30 S14 2.436(2) .
Ag30 S18 2.458(2) .
Ag31 Ag9 3.2888(10) 2_565
Ag31 Ag32 3.3530(11) .
Ag31 O25 2.527(5) .
Ag31 O30 2.477(6) 2_565
Ag31 S8 2.684(3) 2_565
Ag31 S13 2.486(2) .
Ag32 Ag33 2.8971(12) .
Ag32 Ag37 3.3734(10) .
Ag32 O26 2.543(5) .
Ag32 O34 2.585(9) .
Ag32 S12 2.494(2) .
Ag32 S13 2.470(2) .
Ag33 Ag35 3.0590(10) .
Ag33 S8 2.426(2) 2_565
Ag33 S12 2.446(2) .
Ag34 Ag5A 2.802(12) 2_565
Ag34 Ag6 3.1924(17) 2_565
Ag34 Ag35 3.2392(12) .
Ag34 O13 2.444(6) .
Ag34 S7 2.415(3) 2_565
Ag34 S11 2.458(2) .
Ag35 Ag36 2.8991(12) .
Ag35 O14 2.460(6) .
Ag35 O39 2.591(7) .
Ag35 S11 2.513(2) .
Ag35 S12 2.481(2) .
Ag36 Ag37 3.0649(14) .
Ag36 S10 2.429(3) .
Ag36 S11 2.448(3) .
Ag37 Ag38 3.0668(10) .
Ag37 O21 2.448(5) .
Ag37 O26 2.577(5) .
Ag37 S10 2.604(2) .
Ag37 S12 2.554(2) .
Ag38 Ag3 3.078(4) 2_565
Ag38 Ag3A 2.992(11) 2_565
Ag38 Ag39 3.0368(12) .
Ag38 S2 2.410(3) .
Ag38 S10 2.418(3) .
Ag39 O24 2.211(6) .
Ag39 O35 2.525(8) .
Ag39 S2 2.393(3) .
Ag40 O47 2.472(11) .
Ag40 S6 2.452(2) .
Ag40 S11 2.486(2) 2_565
C0AA F10 1.29(2) .
C0AA F11 1.36(2) .
C0AA F11A 1.29(2) .
C0AA F12 1.47(2) .
C0AA F12A 1.53(3) .
C0AA S1 1.781(16) .
C0AA S1A 1.768(16) .
C0AA F10A 1.31(2) .
C1 N2 1.48(3) .
C1A N2A 1.48(3) .
C2 N2 1.39(3) .
C2A N2A 1.44(3) .
C3 N2 1.33(3) .
C3 O56 1.21(2) .
C3A N2A 1.35(3) .
C3A O56A 1.22(3) .
C4 N3 1.458(10) .
C4A N3A 1.450(10) .
C5 N3 1.45(3) .
C5A N3A 1.449(10) .
C6 N3 1.442(10) .
C6 O57 1.10(3) .
C6A N3A 1.446(7) .
C6A O57A 1.25(3) .
C7 C8 1.48(2) .
C8 C9 1.43(2) .
C8 S11 1.850(10) .
C10 C11 1.511(9) .
C11 C12 1.506(10) .
C11 S10 1.802(13) .
C13 C14 1.489(18) .
C14 C15 1.504(19) .
C14 S2 1.850(12) .
C16 C17 1.467(16) .
C17 C18 1.489(15) .
C17 S3 1.872(10) .
C19 C20 1.453(14) .
C20 C21 1.508(14) .
C20 S19 1.869(8) .
C22 C23 1.522(15) .
C23 C24 1.533(17) .
C23 S12 1.842(10) .
C25 C26 1.562(9) .
C26 C27 1.527(9) .
C26 S13 1.818(10) .
C28 C29 1.470(15) .
C29 C30 1.579(17) .
C29 S14 1.839(9) .
C31 C32 1.466(18) .
C32 C33 1.44(2) .
C32 S18 1.858(11) .
C34 C35 1.478(15) .
C35 C36 1.511(14) .
C35 S15 1.863(9) .
C37 C38 1.518(12) .
C38 C39 1.492(14) .
C38 S16 1.850(8) .
C40 C41 1.46(2) .
C41 C42 1.456(16) .
C41 S17 1.857(9) .
C43 C44 1.531(9) .
C44 C45 1.533(9) .
C44 S6 1.851(11) .
C46 C47 1.480(16) .
C47 C48 1.521(19) .
C47 S7 1.848(9) .
C49 C50 1.534(10) .
C50 C51 1.538(7) .
C50 S8 1.855(9) .
C52 C53 1.528(15) .
C53 C54 1.501(14) .
C53 S9 1.850(9) .
C55 C56 1.38(2) .
C56 C57 1.476(19) .
C56 S5 1.848(12) .
C58 C59 1.491(16) .
C59 C60 1.46(2) .
C59 S4 1.855(11) .
C61 F1 1.323(15) .
C61 F2 1.290(19) .
C61 F3 1.360(17) .
C61 S20 1.850(15) .
C62 F4 1.269(14) .
C62 F5 1.320(14) .
C62 F6 1.341(14) .
C62 S21 1.824(12) .
C63 F16 1.455(10) .
C63 F17 1.429(10) .
C63 F18 1.455(10) .
C63 S26 1.741(15) .
C64 F13 1.32(3) .
C64 F14 1.29(3) .
C64 F15 1.26(2) .
C64 S24 1.79(2) .
C65 F22 1.458(9) .
C65 F23 1.445(9) .
C65 F24 1.452(9) .
C65 S23 1.849(9) .
C67 F19 1.300(18) .
C67 F20 1.272(17) .
C67 F21 1.313(16) .
C67 S25 1.834(13) .
C68 N1 1.44(2) .
C69 N1 1.440(10) .
C70 N1 1.29(2) .
C70 O55 1.213(17) .
C71 F7 1.277(15) .
C71 F8 1.344(15) .
C71 F9 1.313(13) .
C71 S22 1.827(11) .
Mo1 O27 1.728(6) .
Mo1 O28 1.780(6) .
Mo1 O29 1.754(6) .
Mo1 O30 1.794(6) .
Mo2 O1 1.761(5) .
Mo2 O2 1.763(5) .
Mo2 O3 1.776(5) .
Mo2 O4 2.192(5) .
Mo2 O5 2.091(5) .
Mo2 O9 2.187(5) .
Mo3 O5 2.209(5) .
Mo3 O9 1.843(6) .
Mo3 O10 1.751(5) .
Mo3 O11 2.306(5) .
Mo3 O12 1.725(6) .
Mo3 O16 1.949(5) .
Mo4 O4 1.818(5) .
Mo4 O5 2.169(5) .
Mo4 O6 1.746(5) .
Mo4 O7 1.763(5) .
Mo4 O8 1.990(5) .
Mo4 O11 2.242(5) .
Mo5 O8 2.170(5) .
Mo5 O11 1.928(5) .
Mo5 O13 1.743(6) .
Mo5 O15 1.728(6) .
Mo5 O16 2.166(5) .
Mo5 O17 1.943(5) .
Mo6 O8 1.946(5) .
Mo6 O17 2.342(5) .
Mo6 O18 2.205(5) .
Mo6 O19 1.746(5) .
Mo6 O20 1.729(5) .
Mo6 O21 1.839(5) .
Mo7 O18 2.020(5) .
Mo7 O21 2.199(5) .
Mo7 O22 1.753(5) .
Mo7 O23 1.761(5) .
Mo7 O24 1.798(5) .
Mo7 O26 2.219(5) .
Mo8 O14 1.750(5) .
Mo8 O16 1.975(5) .
Mo8 O17 2.198(5) .
Mo8 O18 2.241(5) .
Mo8 O25 1.755(5) .
Mo8 O26 1.816(5) .
O1 Ag7A 2.322(15) 2_565
O1 Ag26 2.396(5) 2_565
O2 Ag10 2.336(6) 2_565
O3 Ag28 2.321(5) 2_565
O4 Ag30 2.550(5) 2_565
O5 Ag13 2.378(5) 2_565
O6 Ag14 2.406(5) 2_565
O6 Ag16 2.466(5) 2_565
O7 Ag17 2.547(5) 2_565
O7 Ag19 2.415(6) 2_565
O9 Ag21 2.462(5) 2_565
O9 Ag22 2.577(5) 2_565
O10 Ag11 2.417(5) 2_565
O10 Ag24 2.292(6) 2_565
O12 Ag5A 2.340(10) 2_565
O14 Ag6 2.541(6) 2_565
O15 Ag4 2.459(6) 2_565
O18 Ag13 2.337(5) 2_565
O19 Ag2 2.393(6) 2_565
O19 Ag14 2.362(5) 2_565
O20 Ag15 2.573(5) 2_565
O23 Ag12 2.317(6) 2_565
O25 Ag9 2.497(5) 2_565
O25 Ag11 2.364(5) 2_565
O28 Ag2A 2.474(11) 2_565
O28 Ag14 2.328(5) 2_565
O28 Ag16 2.448(6) 2_565
O29 Ag28 2.510(6) 2_565
O29 Ag29 2.390(6) 2_565
O30 Ag31 2.477(6) 2_565
O31 S1 1.460(16) .
O31A S1A 1.40(3) .
O32 S1A 1.41(3) .
O33 S1A 1.47(2) .
O34 S21 1.411(9) .
O35 S21 1.427(9) .
O36 S21 1.424(8) .
O37 S20 1.437(10) .
O38 S20 1.441(9) .
O39 S20 1.436(8) .
O40 S22 1.440(7) .
O41 S22 1.435(8) .
O42 S22 1.414(9) .
O43 S25 1.445(8) .
O44 S25 1.419(10) .
O45 S25 1.425(9) .
O46 S24 1.423(11) .
O47 S24 1.516(9) .
O48 S24 1.270(12) .
O49 S26 1.198(15) .
O50 S26 1.481(15) .
O51 Ag1 2.534(17) 2_565
O51 S26 1.542(14) .
O52 S23 1.500(18) .
O53 S23 1.524(17) .
O54 S23 1.317(16) .
S1 O32A 1.48(3) .
S1 O33A 1.44(2) .
S2 Ag3 2.468(4) 2_565
S2 Ag3A 2.395(10) 2_565
S3 Ag2 2.355(2) 2_565
S3 Ag2A 2.523(7) 2_565
S7 Ag34 2.415(3) 2_565
S8 Ag31 2.684(3) 2_565
S8 Ag33 2.426(2) 2_565
S11 Ag40 2.486(2) 2_565
S17 Ag1 2.499(3) 2_565
S17 Ag1A 2.495(6) 2_565
